data_4071986
loop_
_publ_author_name
'Morawitz, Thorsten'
'Zhang, Fan'
'Bolte, Michael'
'Bats, Jan W.'
'Lerner, Hans-Wolfram'
'Wagner, Matthias'

_publ_section_title
;
 Di- and Tritopic Poly(pyrazol-1-yl)borate Ligands: Synthesis,
 Characterization, and Reactivity toward [Mn(CO)5Br]
;
_journal_issue 19
_journal_name_full Organometallics
_journal_page_first 5067
_journal_paper_doi 10.1021/om800504r
_journal_volume 27
_journal_year 2008
_chemical_formula_sum 'C38 H38 K2 Mn4 N12 O14'
_chemical_formula_weight 1184.76
_chemical_name_systematic ?
_space_group_IT_number 14
_symmetry_cell_setting monoclinic
_symmetry_space_group_name_Hall '-P 2yn'
_symmetry_space_group_name_H-M 'P 1 21/n 1'
_atom_sites_solution_hydrogens geom
_atom_sites_solution_primary direct
_atom_sites_solution_secondary difmap
_audit_creation_method SHELXL-97
_cell_angle_alpha 90.00
_cell_angle_beta 91.446(9)
_cell_angle_gamma 90.00
_cell_formula_units_Z 4
_cell_length_a 10.3347(11)
_cell_length_b 16.2699(12)
_cell_length_c 29.092(3)
_cell_measurement_reflns_used 12206
_cell_measurement_temperature 173(2)
_cell_measurement_theta_max 25.1
_cell_measurement_theta_min 2.1
_cell_volume 4890.1(8)
_computing_cell_refinement 'X-Area (Stoe & Cie, 2001)'
_computing_data_collection 'X-Area (Stoe & Cie, 2001)'
_computing_data_reduction 'X-Area (Stoe & Cie, 2001)'
_computing_molecular_graphics 'XP in SHELXTL-Plus (Sheldrick, 1991)'
_computing_publication_material SHELXL97
_computing_structure_refinement 'SHELXL97 (Sheldrick, 1997) '
_computing_structure_solution 'SHELXS97 (Sheldrick, 1990) '
_diffrn_ambient_temperature 173(2)
_diffrn_measured_fraction_theta_full 0.994
_diffrn_measured_fraction_theta_max 0.994
_diffrn_measurement_device_type 'STOE IPDS II two-circle-diffractometer'
_diffrn_measurement_method \w
_diffrn_radiation_monochromator graphite
_diffrn_radiation_source 'fine-focus sealed tube'
_diffrn_radiation_type MoK\a
_diffrn_radiation_wavelength 0.71073
_diffrn_reflns_av_R_equivalents 0.0895
_diffrn_reflns_av_sigmaI/netI 0.2005
_diffrn_reflns_limit_h_max 12
_diffrn_reflns_limit_h_min -12
_diffrn_reflns_limit_k_max 18
_diffrn_reflns_limit_k_min -19
_diffrn_reflns_limit_l_max 34
_diffrn_reflns_limit_l_min -34
_diffrn_reflns_number 39572
_diffrn_reflns_theta_full 25.02
_diffrn_reflns_theta_max 25.02
_diffrn_reflns_theta_min 2.34
_diffrn_standards_decay_% 0
_diffrn_standards_interval_time 0
_diffrn_standards_number 0
_exptl_absorpt_coefficient_mu 1.254
_exptl_absorpt_correction_T_max 0.8540
_exptl_absorpt_correction_T_min 0.7529
_exptl_absorpt_correction_type multi-scan
_exptl_absorpt_process_details 'MULABS (Spek, 1990; Blessing, 1995)'
_exptl_crystal_colour yellow
_exptl_crystal_density_diffrn 1.609
_exptl_crystal_density_method 'not measured'
_exptl_crystal_description block
_exptl_crystal_F_000 2400
_exptl_crystal_size_max 0.24
_exptl_crystal_size_mid 0.21
_exptl_crystal_size_min 0.13
_refine_diff_density_max 0.496
_refine_diff_density_min -0.247
_refine_diff_density_rms 0.061
_refine_ls_extinction_method none
_refine_ls_goodness_of_fit_ref 0.582
_refine_ls_hydrogen_treatment mixed
_refine_ls_matrix_type full
_refine_ls_number_parameters 631
_refine_ls_number_reflns 8589
_refine_ls_number_restraints 0
_refine_ls_restrained_S_all 0.582
_refine_ls_R_factor_all 0.1126
_refine_ls_R_factor_gt 0.0400
_refine_ls_shift/su_max 0.001
_refine_ls_shift/su_mean 0.000
_refine_ls_structure_factor_coef Fsqd
_refine_ls_weighting_details 'calc w=1/[\s^2^(Fo^2^)+(0.0001P)^2^+0.0000P] where P=(Fo^2^+2Fc^2^)/3'
_refine_ls_weighting_scheme calc
_refine_ls_wR_factor_gt 0.0552
_refine_ls_wR_factor_ref 0.0651
_reflns_number_gt 3562
_reflns_number_total 8589
_reflns_threshold_expression I>2\s(I)
_cod_data_source_file om800504r_si_002.cif
_cod_data_source_block wa281_/_Compd._3(Et2O)
_cod_depositor_comments
;
The following automatic conversions were performed:

'_symmetry_cell_setting' value 'Monoclinic' changed to 'monoclinic'
according to /home/saulius/struct/CIF-dictionaries/cif_core.dic
dictionary named 'cif_core.dic' version 2.4.1 from 2010-06-29.

Automatic conversion script
Id: cif_fix_values 1715 2011-07-08 13:25:40Z adriana 
;
_cod_original_sg_symbol_H-M 'P 21/n'
_cod_database_code 4071986

loop_
_symmetry_equiv_pos_as_xyz
'x, y, z'
'-x+1/2, y+1/2, -z+1/2'
'-x, -y, -z'
'x-1/2, -y-1/2, z-1/2'

loop_
_atom_site_label
_atom_site_type_symbol
_atom_site_fract_x
_atom_site_fract_y
_atom_site_fract_z
_atom_site_U_iso_or_equiv
_atom_site_adp_type
_atom_site_occupancy
_atom_site_symmetry_multiplicity
_atom_site_calc_flag
_atom_site_refinement_flags
Mn1 Mn 0.28216(6) 0.43954(5) 0.58515(3) 0.03419(19) Uani 1 1 d .
C11 C 0.3313(4) 0.4562(3) 0.5265(2) 0.0387(13) Uani 1 1 d .
O11 O 0.3591(3) 0.4690(2) 0.48900(14) 0.0552(11) Uani 1 1 d .
C12 C 0.1904(5) 0.5327(3) 0.58100(19) 0.0427(14) Uani 1 1 d .
O12 O 0.1353(3) 0.5938(2) 0.57957(15) 0.0602(11) Uani 1 1 d .
C13 C 0.4159(5) 0.4998(3) 0.60420(19) 0.0410(13) Uani 1 1 d .
O13 O 0.5019(3) 0.5410(2) 0.61687(13) 0.0547(11) Uani 1 1 d .
Mn2 Mn 0.16721(7) 0.24026(5) 0.63922(3) 0.0373(2) Uani 1 1 d .
C21 C 0.1559(5) 0.1425(4) 0.6109(2) 0.0437(14) Uani 1 1 d .
O21 O 0.1434(3) 0.0784(3) 0.59450(14) 0.0639(11) Uani 1 1 d .
C22 C 0.0078(5) 0.2215(3) 0.6600(2) 0.0474(15) Uani 1 1 d .
O22 O -0.0942(4) 0.2066(3) 0.67217(14) 0.0616(12) Uani 1 1 d .
C23 C 0.2287(5) 0.1852(4) 0.6886(2) 0.0498(15) Uani 1 1 d .
O23 O 0.2630(4) 0.1448(3) 0.71905(16) 0.0729(13) Uani 1 1 d .
N31 N 0.1290(3) 0.3695(3) 0.56297(14) 0.0360(10) Uani 1 1 d .
N32 N 0.0900(3) 0.2980(2) 0.58153(14) 0.0343(10) Uani 1 1 d .
C33 C -0.0150(4) 0.2722(4) 0.55691(19) 0.0464(14) Uani 1 1 d .
H33 H -0.0612 0.2229 0.5627 0.056 Uiso 1 1 calc R
C34 C -0.0454(5) 0.3269(4) 0.5226(2) 0.0554(17) Uani 1 1 d .
H34 H -0.1152 0.3242 0.5008 0.066 Uiso 1 1 calc R
C35 C 0.0480(4) 0.3861(3) 0.52692(18) 0.0413(14) Uani 1 1 d .
H35 H 0.0549 0.4325 0.5073 0.050 Uiso 1 1 calc R
N41 N 0.3898(3) 0.3327(2) 0.59318(14) 0.0307(10) Uani 1 1 d .
N42 N 0.3508(3) 0.2638(2) 0.61560(14) 0.0360(10) Uani 1 1 d .
C43 C 0.4581(5) 0.2160(3) 0.62163(19) 0.0430(14) Uani 1 1 d .
H43 H 0.4593 0.1643 0.6368 0.052 Uiso 1 1 calc R
C44 C 0.5631(5) 0.2520(3) 0.60320(19) 0.0458(14) Uani 1 1 d .
H44 H 0.6489 0.2312 0.6022 0.055 Uiso 1 1 calc R
C45 C 0.5167(5) 0.3254(3) 0.5862(2) 0.0454(15) Uani 1 1 d .
H45 H 0.5679 0.3656 0.5716 0.054 Uiso 1 1 calc R
N51 N 0.2225(3) 0.4217(2) 0.65218(14) 0.0335(10) Uani 1 1 d .
N52 N 0.1814(3) 0.3540(3) 0.67094(14) 0.0354(10) Uani 1 1 d .
C53 C 0.1572(4) 0.3688(3) 0.7151(2) 0.0461(14) Uani 1 1 d .
H53 H 0.1273 0.3291 0.7363 0.055 Uiso 1 1 calc R
C54 C 0.1818(5) 0.4492(4) 0.7253(2) 0.0522(15) Uani 1 1 d .
H54 H 0.1731 0.4764 0.7540 0.063 Uiso 1 1 calc R
C55 C 0.2223(4) 0.4819(3) 0.6843(2) 0.0466(14) Uani 1 1 d .
H55 H 0.2462 0.5375 0.6795 0.056 Uiso 1 1 calc R
Mn1A Mn 0.19746(6) 0.06796(5) 0.41960(3) 0.0368(2) Uani 1 1 d .
C11A C 0.0778(4) 0.0586(3) 0.3739(2) 0.0515(15) Uani 1 1 d .
O11A O 0.0002(3) 0.0505(3) 0.34546(14) 0.0661(13) Uani 1 1 d .
C12A C 0.0737(5) 0.0802(3) 0.4604(2) 0.0447(14) Uani 1 1 d .
O12A O -0.0101(3) 0.0891(2) 0.48693(14) 0.0536(10) Uani 1 1 d .
C13A C 0.1957(4) -0.0404(3) 0.4271(2) 0.0406(14) Uani 1 1 d .
O13A O 0.1987(3) -0.1114(2) 0.43150(14) 0.0557(11) Uani 1 1 d .
Mn2A Mn 0.50420(6) 0.19388(5) 0.41167(3) 0.0367(2) Uani 1 1 d .
C21A C 0.5437(4) 0.2523(4) 0.3616(2) 0.0464(14) Uani 1 1 d .
O21A O 0.5707(3) 0.2902(3) 0.32960(16) 0.0665(13) Uani 1 1 d .
C22A C 0.5579(4) 0.2770(3) 0.4468(2) 0.0439(15) Uani 1 1 d .
O22A O 0.5978(3) 0.3309(2) 0.46905(14) 0.0598(12) Uani 1 1 d .
C23A C 0.6660(5) 0.1549(3) 0.4161(2) 0.0457(14) Uani 1 1 d .
O23A O 0.7727(3) 0.1328(3) 0.41807(15) 0.0685(13) Uani 1 1 d .
N31A N 0.2076(3) 0.1930(2) 0.41179(14) 0.0333(10) Uani 1 1 d .
N32A N 0.3166(3) 0.2375(2) 0.40887(13) 0.0311(9) Uani 1 1 d .
C33A C 0.2826(4) 0.3176(3) 0.40812(18) 0.0413(14) Uani 1 1 d .
H33A H 0.3415 0.3621 0.4056 0.050 Uiso 1 1 calc R
C34A C 0.1512(4) 0.3258(3) 0.41156(19) 0.0451(14) Uani 1 1 d .
H34A H 0.1018 0.3750 0.4126 0.054 Uiso 1 1 calc R
C35A C 0.1076(4) 0.2454(3) 0.41315(17) 0.0386(13) Uani 1 1 d .
H35A H 0.0194 0.2296 0.4150 0.046 Uiso 1 1 calc R
N41A N 0.3471(4) 0.0561(3) 0.37146(15) 0.0406(12) Uani 1 1 d .
N42A N 0.4426(4) 0.0928(3) 0.37018(15) 0.0428(12) Uani 1 1 d .
C43A C 0.5221(5) 0.0650(4) 0.3388(2) 0.0538(15) Uani 1 1 d .
H43A H 0.6041 0.0869 0.3312 0.065 Uiso 1 1 calc R
C44A C 0.4594(5) -0.0040(4) 0.3190(2) 0.0597(17) Uani 1 1 d .
H44A H 0.4886 -0.0398 0.2957 0.072 Uiso 1 1 calc R
C45A C 0.3463(5) -0.0059(4) 0.3421(2) 0.0515(16) Uani 1 1 d .
H45A H 0.2787 -0.0449 0.3378 0.062 Uiso 1 1 calc R
N51A N 0.3379(3) 0.0806(2) 0.46989(15) 0.0375(11) Uani 1 1 d .
N52A N 0.4488(3) 0.1268(2) 0.46755(14) 0.0352(10) Uani 1 1 d .
C53A C 0.5101(4) 0.1208(3) 0.50896(19) 0.0392(13) Uani 1 1 d .
H53A H 0.5896 0.1472 0.5168 0.047 Uiso 1 1 calc R
C54A C 0.4432(4) 0.0721(3) 0.53808(18) 0.0429(13) Uani 1 1 d .
H54A H 0.4663 0.0580 0.5689 0.051 Uiso 1 1 calc R
C55A C 0.3349(4) 0.0478(3) 0.51318(17) 0.0360(13) Uani 1 1 d .
H55A H 0.2682 0.0136 0.5243 0.043 Uiso 1 1 calc R
K1 K 0.26665(10) 0.23958(7) 0.51031(4) 0.0458(3) Uani 1 1 d .
K2 K 0.46415(11) 0.36249(8) 0.69515(5) 0.0560(4) Uani 1 1 d .
C1 C 0.8513(7) 0.4568(5) 0.6331(3) 0.111(3) Uani 1 1 d .
H1A H 0.9296 0.4294 0.6225 0.167 Uiso 1 1 calc R
H1B H 0.8726 0.5130 0.6428 0.167 Uiso 1 1 calc R
H1C H 0.7863 0.4585 0.6080 0.167 Uiso 1 1 calc R
C2 C 0.8026(6) 0.4138(5) 0.6698(4) 0.122(4) Uani 1 1 d .
H2A H 0.8712 0.4107 0.6941 0.146 Uiso 1 1 calc R
H2B H 0.7844 0.3569 0.6594 0.146 Uiso 1 1 calc R
O3 O 0.6847(3) 0.4465(3) 0.69055(16) 0.0712(13) Uani 1 1 d .
C4 C 0.6976(6) 0.5211(4) 0.7120(2) 0.073(2) Uani 1 1 d .
H4A H 0.7128 0.5643 0.6887 0.088 Uiso 1 1 calc R
H4B H 0.7733 0.5197 0.7335 0.088 Uiso 1 1 calc R
C5 C 0.5788(7) 0.5413(4) 0.7378(2) 0.085(2) Uani 1 1 d .
H5A H 0.5900 0.5947 0.7529 0.128 Uiso 1 1 calc R
H5B H 0.5642 0.4988 0.7609 0.128 Uiso 1 1 calc R
H5C H 0.5042 0.5437 0.7163 0.128 Uiso 1 1 calc R
C1A C 0.7743(6) 0.2854(5) 0.7777(2) 0.094(3) Uani 1 1 d .
H1A1 H 0.8616 0.2683 0.7695 0.142 Uiso 1 1 calc R
H1A2 H 0.7605 0.2729 0.8102 0.142 Uiso 1 1 calc R
H1A3 H 0.7647 0.3447 0.7726 0.142 Uiso 1 1 calc R
C2A C 0.6770(6) 0.2405(5) 0.7486(2) 0.090(2) Uani 1 1 d .
H2A1 H 0.6931 0.2526 0.7159 0.108 Uiso 1 1 calc R
H2A2 H 0.6892 0.1807 0.7533 0.108 Uiso 1 1 calc R
O3A O 0.5478(3) 0.2609(3) 0.75802(14) 0.0749(13) Uani 1 1 d .
C4A C 0.5006(6) 0.2135(6) 0.7963(3) 0.107(3) Uani 1 1 d .
H4A1 H 0.4862 0.1558 0.7866 0.128 Uiso 1 1 calc R
H4A2 H 0.5661 0.2137 0.8218 0.128 Uiso 1 1 calc R
C5A C 0.3804(5) 0.2481(5) 0.8122(2) 0.099(3) Uani 1 1 d .
H5A1 H 0.3476 0.2142 0.8372 0.148 Uiso 1 1 calc R
H5A2 H 0.3165 0.2493 0.7868 0.148 Uiso 1 1 calc R
H5A3 H 0.3958 0.3041 0.8234 0.148 Uiso 1 1 calc R

loop_
_atom_site_aniso_label
_atom_site_aniso_U_11
_atom_site_aniso_U_22
_atom_site_aniso_U_33
_atom_site_aniso_U_23
_atom_site_aniso_U_13
_atom_site_aniso_U_12
Mn1 0.0352(4) 0.0304(4) 0.0371(5) 0.0018(4) 0.0035(3) -0.0006(3)
C11 0.038(3) 0.034(3) 0.044(4) 0.001(3) 0.009(3) -0.002(2)
O11 0.060(2) 0.060(3) 0.046(3) 0.000(2) 0.008(2) -0.0128(19)
C12 0.052(3) 0.041(3) 0.034(4) 0.008(3) 0.000(3) 0.000(3)
O12 0.064(2) 0.044(3) 0.072(3) 0.009(2) 0.006(2) 0.012(2)
C13 0.049(3) 0.037(3) 0.037(4) 0.015(3) 0.005(3) 0.001(3)
O13 0.062(2) 0.047(3) 0.055(3) 0.002(2) -0.007(2) -0.0192(19)
Mn2 0.0444(4) 0.0318(5) 0.0359(5) 0.0015(4) 0.0023(4) -0.0032(4)
C21 0.044(3) 0.036(3) 0.052(4) 0.010(3) 0.013(3) -0.003(2)
O21 0.084(3) 0.044(3) 0.065(3) -0.009(2) 0.018(2) -0.010(2)
C22 0.044(3) 0.034(3) 0.064(4) -0.009(3) -0.011(3) 0.004(2)
O22 0.059(2) 0.067(3) 0.059(3) 0.002(2) 0.016(2) -0.006(2)
C23 0.053(3) 0.044(4) 0.052(4) -0.002(3) -0.003(3) -0.003(3)
O23 0.106(3) 0.056(3) 0.056(3) 0.015(2) -0.014(3) 0.006(2)
N31 0.039(2) 0.045(3) 0.024(2) 0.006(2) 0.0003(19) 0.004(2)
N32 0.035(2) 0.031(2) 0.037(3) 0.004(2) 0.0032(19) -0.0080(18)
C33 0.042(3) 0.056(4) 0.042(4) -0.005(3) 0.001(3) -0.019(3)
C34 0.048(3) 0.072(4) 0.045(4) 0.016(3) -0.013(3) -0.023(3)
C35 0.042(3) 0.041(3) 0.041(4) 0.010(3) 0.002(3) 0.003(2)
N41 0.029(2) 0.030(2) 0.033(3) -0.002(2) 0.0032(18) -0.0054(17)
N42 0.041(2) 0.028(2) 0.039(3) -0.004(2) -0.0041(19) 0.0049(19)
C43 0.056(3) 0.030(3) 0.043(4) -0.007(3) -0.009(3) 0.008(2)
C44 0.036(3) 0.042(3) 0.059(4) -0.011(3) -0.005(2) 0.002(3)
C45 0.047(3) 0.039(4) 0.050(4) -0.011(3) 0.006(3) -0.001(3)
N51 0.040(2) 0.025(2) 0.035(3) -0.006(2) 0.0017(19) 0.0028(18)
N52 0.038(2) 0.041(3) 0.027(3) -0.004(2) 0.0011(19) 0.0069(19)
C53 0.053(3) 0.040(3) 0.046(4) -0.001(3) 0.010(3) 0.006(3)
C54 0.069(4) 0.044(4) 0.043(4) -0.010(3) 0.012(3) -0.004(3)
C55 0.055(3) 0.036(3) 0.049(4) -0.010(3) 0.004(3) -0.001(3)
Mn1A 0.0343(4) 0.0342(5) 0.0421(5) -0.0038(4) 0.0042(3) -0.0033(4)
C11A 0.041(3) 0.038(3) 0.076(5) -0.014(3) 0.011(3) -0.005(3)
O11A 0.051(2) 0.076(3) 0.071(3) -0.013(3) -0.018(2) -0.012(2)
C12A 0.044(3) 0.031(3) 0.059(4) 0.003(3) 0.003(3) -0.008(2)
O12A 0.052(2) 0.054(3) 0.055(3) 0.011(2) 0.0160(19) 0.0032(18)
C13A 0.029(2) 0.040(3) 0.053(4) -0.014(3) 0.013(2) -0.004(2)
O13A 0.055(2) 0.035(2) 0.077(3) -0.001(2) 0.006(2) -0.0085(19)
Mn2A 0.0335(4) 0.0360(5) 0.0407(5) 0.0022(4) 0.0041(3) -0.0028(3)
C21A 0.038(3) 0.051(4) 0.052(4) -0.002(3) 0.012(3) -0.005(3)
O21A 0.067(2) 0.062(3) 0.071(4) 0.028(3) 0.019(2) -0.003(2)
C22A 0.035(3) 0.035(3) 0.061(4) 0.012(3) 0.000(3) -0.006(2)
O22A 0.072(3) 0.042(2) 0.065(3) -0.003(2) -0.004(2) -0.018(2)
C23A 0.052(3) 0.043(4) 0.043(4) 0.006(3) 0.009(3) -0.013(3)
O23A 0.044(2) 0.085(3) 0.078(3) 0.017(3) 0.011(2) 0.011(2)
N31A 0.029(2) 0.040(2) 0.030(3) -0.002(2) 0.0003(17) 0.002(2)
N32A 0.042(2) 0.020(2) 0.031(3) 0.000(2) 0.0019(18) -0.0041(18)
C33A 0.038(3) 0.039(3) 0.047(4) 0.015(3) 0.000(2) -0.002(2)
C34A 0.044(3) 0.040(4) 0.051(4) 0.007(3) 0.003(3) 0.011(2)
C35A 0.035(3) 0.039(3) 0.042(3) 0.005(3) 0.002(2) 0.002(2)
N41A 0.039(2) 0.035(3) 0.046(3) -0.027(2) -0.024(2) 0.015(2)
N42A 0.059(3) 0.033(3) 0.038(3) 0.009(2) 0.040(2) 0.022(2)
C43A 0.046(3) 0.055(4) 0.060(4) 0.007(4) 0.002(3) -0.007(3)
C44A 0.077(4) 0.055(4) 0.047(4) -0.013(3) 0.016(3) -0.004(3)
C45A 0.037(3) 0.060(4) 0.057(4) -0.001(3) 0.007(3) -0.006(3)
N51A 0.036(2) 0.031(3) 0.045(3) -0.001(2) 0.0058(19) -0.0011(18)
N52A 0.039(2) 0.030(2) 0.037(3) -0.006(2) 0.005(2) -0.0002(19)
C53A 0.043(3) 0.029(3) 0.045(4) -0.005(3) -0.009(3) 0.001(2)
C54A 0.061(3) 0.037(3) 0.030(3) 0.001(3) 0.003(3) 0.008(3)
C55A 0.047(3) 0.029(3) 0.032(3) 0.007(3) 0.011(2) 0.003(2)
K1 0.0557(7) 0.0423(7) 0.0396(8) -0.0055(6) 0.0031(6) 0.0073(6)
K2 0.0566(7) 0.0484(8) 0.0622(10) -0.0009(7) -0.0132(7) 0.0015(6)
C1 0.148(7) 0.087(7) 0.101(8) 0.021(6) 0.047(6) 0.012(5)
C2 0.058(4) 0.099(7) 0.208(12) 0.015(7) 0.009(5) 0.012(4)
O3 0.054(2) 0.076(3) 0.083(4) 0.004(3) -0.001(2) -0.010(2)
C4 0.085(5) 0.070(5) 0.063(5) 0.000(4) -0.013(4) -0.023(4)
C5 0.138(6) 0.063(5) 0.054(5) -0.008(4) -0.007(5) -0.012(4)
C1A 0.081(4) 0.134(8) 0.067(6) -0.009(5) -0.011(4) 0.007(5)
C2A 0.078(4) 0.132(7) 0.061(5) 0.020(5) 0.009(4) 0.036(5)
O3A 0.065(3) 0.113(4) 0.046(3) 0.022(3) 0.006(2) 0.022(2)
C4A 0.079(5) 0.177(10) 0.064(6) 0.023(6) 0.005(4) 0.016(5)
C5A 0.067(4) 0.153(8) 0.076(6) -0.024(6) 0.007(4) -0.022(5)

loop_
_atom_type_symbol
_atom_type_description
_atom_type_scat_dispersion_real
_atom_type_scat_dispersion_imag
_atom_type_scat_source
C C 0.0033 0.0016 'International Tables Vol C Tables 4.2.6.8 and 6.1.1.4'
H H 0.0000 0.0000 'International Tables Vol C Tables 4.2.6.8 and 6.1.1.4'
K K 0.2009 0.2494 'International Tables Vol C Tables 4.2.6.8 and 6.1.1.4'
Mn Mn 0.3368 0.7283 'International Tables Vol C Tables 4.2.6.8 and 6.1.1.4'
N N 0.0061 0.0033 'International Tables Vol C Tables 4.2.6.8 and 6.1.1.4'
O O 0.0106 0.0060 'International Tables Vol C Tables 4.2.6.8 and 6.1.1.4'

loop_
_geom_angle_atom_site_label_1
_geom_angle_atom_site_label_2
_geom_angle_atom_site_label_3
_geom_angle
C13 Mn1 C12 87.8(2)
C13 Mn1 C11 88.7(2)
C12 Mn1 C11 88.3(2)
C13 Mn1 N31 179.5(2)
C12 Mn1 N31 92.64(19)
C11 Mn1 N31 91.12(19)
C13 Mn1 N41 90.94(19)
C12 Mn1 N41 177.3(2)
C11 Mn1 N41 93.95(19)
N31 Mn1 N41 88.67(15)
C13 Mn1 N51 91.8(2)
C12 Mn1 N51 90.7(2)
C11 Mn1 N51 178.92(18)
N31 Mn1 N51 88.44(15)
N41 Mn1 N51 87.03(15)
C13 Mn1 K2 64.06(16)
C12 Mn1 K2 125.05(18)
C11 Mn1 K2 133.08(14)
N31 Mn1 K2 115.86(12)
N41 Mn1 K2 52.31(11)
N51 Mn1 K2 47.97(9)
C13 Mn1 K1 130.84(17)
C12 Mn1 K1 130.67(16)
C11 Mn1 K1 66.99(16)
N31 Mn1 K1 48.70(11)
N41 Mn1 K1 51.71(10)
N51 Mn1 K1 113.36(11)
K2 Mn1 K1 101.68(3)
O11 C11 Mn1 177.4(5)
O12 C12 Mn1 177.2(5)
O13 C13 Mn1 178.4(5)
O13 C13 K2 92.0(3)
Mn1 C13 K2 88.77(19)
C21 Mn2 C22 87.4(2)
C21 Mn2 C23 86.7(2)
C22 Mn2 C23 87.5(3)
C21 Mn2 N32 90.6(2)
C22 Mn2 N32 90.6(2)
C23 Mn2 N32 176.8(2)
C21 Mn2 N42 93.5(2)
C22 Mn2 N42 179.1(2)
C23 Mn2 N42 92.8(2)
N32 Mn2 N42 89.12(15)
C21 Mn2 N52 179.0(2)
C22 Mn2 N52 93.3(2)
C23 Mn2 N52 94.0(2)
N32 Mn2 N52 88.68(16)
N42 Mn2 N52 85.82(16)
C21 Mn2 K1 64.70(18)
C22 Mn2 K1 125.96(18)
C23 Mn2 K1 131.98(19)
N32 Mn2 K1 47.81(11)
N42 Mn2 K1 54.36(11)
N52 Mn2 K1 114.33(13)
C21 Mn2 K2 132.29(15)
C22 Mn2 K2 130.82(18)
C23 Mn2 K2 70.59(17)
N32 Mn2 K2 112.56(11)
N42 Mn2 K2 48.54(11)
N52 Mn2 K2 47.51(10)
K1 Mn2 K2 100.09(3)
O21 C21 Mn2 176.0(5)
O22 C22 Mn2 177.2(5)
O23 C23 Mn2 174.8(5)
N32 N31 C35 107.3(4)
N32 N31 Mn1 126.3(3)
C35 N31 Mn1 126.4(4)
N32 N31 K1 75.3(2)
C35 N31 K1 92.1(3)
Mn1 N31 K1 100.44(14)
N31 N32 C33 107.5(4)
N31 N32 Mn2 127.2(3)
C33 N32 Mn2 125.3(3)
N31 N32 K1 78.5(2)
C33 N32 K1 91.7(3)
Mn2 N32 K1 100.97(14)
N32 C33 C34 110.6(5)
N32 C33 K1 64.0(3)
C34 C33 K1 89.6(4)
N32 C33 H33 124.7
C34 C33 H33 124.7
K1 C33 H33 113.0
C35 C34 C33 104.0(4)
C35 C34 H34 128.0
C33 C34 H34 128.0
N31 C35 C34 110.6(5)
N31 C35 K1 63.9(2)
C34 C35 K1 87.8(3)
N31 C35 H35 124.7
C34 C35 H35 124.7
K1 C35 H35 114.8
C45 N41 N42 107.6(4)
C45 N41 Mn1 125.6(3)
N42 N41 Mn1 125.4(3)
C45 N41 K2 86.4(3)
N42 N41 K2 74.8(2)
Mn1 N41 K2 95.54(14)
C45 N41 K1 103.0(3)
N42 N41 K1 81.4(2)
Mn1 N41 K1 96.54(12)
K2 N41 K1 156.10(14)
N41 N42 C43 106.3(4)
N41 N42 Mn2 126.6(3)
C43 N42 Mn2 127.0(4)
N41 N42 K2 79.4(2)
C43 N42 K2 84.6(3)
Mn2 N42 K2 100.64(15)
N41 N42 K1 73.6(2)
C43 N42 K1 104.7(3)
Mn2 N42 K1 93.79(12)
K2 N42 K1 152.99(15)
C44 C43 N42 111.1(5)
C44 C43 K2 86.6(3)
N42 C43 K2 70.3(3)
C44 C43 H43 124.5
N42 C43 H43 124.5
K2 C43 H43 110.5
C43 C44 C45 104.0(4)
C43 C44 K2 70.0(3)
C45 C44 K2 73.4(3)
C43 C44 H44 128.0
C45 C44 H44 128.0
K2 C44 H44 120.7
N41 C45 C44 110.9(5)
N41 C45 K2 69.6(3)
C44 C45 K2 83.0(4)
N41 C45 H45 124.5
C44 C45 H45 124.5
K2 C45 H45 114.5
N52 N51 C55 108.4(4)
N52 N51 Mn1 128.1(3)
C55 N51 Mn1 123.5(4)
N52 N51 K2 80.0(2)
C55 N51 K2 87.7(3)
Mn1 N51 K2 100.17(13)
N51 N52 C53 108.7(4)
N51 N52 Mn2 126.0(3)
C53 N52 Mn2 125.2(4)
N51 N52 K2 74.5(2)
C53 N52 K2 88.3(3)
Mn2 N52 K2 101.77(14)
N52 C53 C54 110.2(5)
N52 C53 K2 67.3(3)
C54 C53 K2 83.8(3)
N52 C53 H53 124.9
C54 C53 H53 124.9
K2 C53 H53 115.5
C53 C54 C55 103.8(5)
C53 C54 K2 72.5(3)
C55 C54 K2 69.7(3)
C53 C54 H54 128.1
C55 C54 H54 128.1
K2 C54 H54 121.6
N51 C55 C54 108.9(5)
N51 C55 K2 67.1(2)
C54 C55 K2 86.2(3)
N51 C55 H55 125.5
C54 C55 H55 125.5
K2 C55 H55 113.0
C12A Mn1A C13A 91.1(2)
C12A Mn1A C11A 90.5(2)
C13A Mn1A C11A 89.9(2)
C12A Mn1A N51A 91.2(2)
C13A Mn1A N51A 91.2(2)
C11A Mn1A N51A 177.9(2)
C12A Mn1A N31A 90.1(2)
C13A Mn1A N31A 177.58(17)
C11A Mn1A N31A 92.2(2)
N51A Mn1A N31A 86.71(15)
C12A Mn1A N41A 178.6(2)
C13A Mn1A N41A 90.1(2)
C11A Mn1A N41A 90.2(2)
N51A Mn1A N41A 88.02(15)
N31A Mn1A N41A 88.68(17)
C12A Mn1A K1 65.83(16)
C13A Mn1A K1 129.06(18)
C11A Mn1A K1 132.24(17)
N51A Mn1A K1 47.84(11)
N31A Mn1A K1 49.82(11)
N41A Mn1A K1 112.84(11)
O11A C11A Mn1A 177.9(5)
O12A C12A Mn1A 178.8(5)
O13A C13A Mn1A 177.7(5)
C22A Mn2A C23A 87.2(2)
C22A Mn2A C21A 89.5(2)
C23A Mn2A C21A 90.8(2)
C22A Mn2A N52A 92.2(2)
C23A Mn2A N52A 91.9(2)
C21A Mn2A N52A 176.87(17)
C22A Mn2A N32A 92.31(18)
C23A Mn2A N32A 178.0(2)
C21A Mn2A N32A 91.07(18)
N52A Mn2A N32A 86.19(15)
C22A Mn2A N42A 178.89(19)
C23A Mn2A N42A 91.8(2)
C21A Mn2A N42A 91.1(2)
N52A Mn2A N42A 87.32(16)
N32A Mn2A N42A 88.65(15)
C22A Mn2A K1 67.91(17)
C23A Mn2A K1 128.33(18)
C21A Mn2A K1 131.12(17)
N52A Mn2A K1 47.46(11)
N32A Mn2A K1 49.80(11)
N42A Mn2A K1 112.37(12)
O21A C21A Mn2A 179.1(5)
O22A C22A Mn2A 177.3(5)
O23A C23A Mn2A 177.0(5)
C35A N31A N32A 107.9(4)
C35A N31A Mn1A 125.9(3)
N32A N31A Mn1A 126.0(3)
C35A N31A K1 87.1(3)
N32A N31A K1 77.0(2)
Mn1A N31A K1 98.85(15)
N31A N32A C33A 107.6(3)
N31A N32A Mn2A 126.9(3)
C33A N32A Mn2A 125.2(3)
N31A N32A K1 77.3(2)
C33A N32A K1 87.4(3)
Mn2A N32A K1 98.59(13)
N32A C33A C34A 110.6(4)
N32A C33A K1 68.0(3)
C34A C33A K1 84.1(3)
N32A C33A H33A 124.7
C34A C33A H33A 124.7
K1 C33A H33A 114.7
C33A C34A C35A 103.5(4)
C33A C34A K1 72.1(3)
C35A C34A K1 71.8(3)
C33A C34A H34A 128.2
C35A C34A H34A 128.2
K1 C34A H34A 120.0
N31A C35A C34A 110.4(4)
N31A C35A K1 68.4(2)
C34A C35A K1 84.2(3)
N31A C35A H35A 124.8
C34A C35A H35A 124.8
K1 C35A H35A 114.3
N42A N41A C45A 111.4(5)
N42A N41A Mn1A 127.7(3)
C45A N41A Mn1A 120.2(4)
N41A N42A C43A 113.0(5)
N41A N42A Mn2A 128.7(3)
C43A N42A Mn2A 118.3(4)
N42A C43A C44A 105.5(5)
N42A C43A H43A 127.3
C44A C43A H43A 127.3
C45A C44A C43A 102.0(5)
C45A C44A H44A 129.0
C43A C44A H44A 129.0
N41A C45A C44A 108.0(5)
N41A C45A H45A 126.0
C44A C45A H45A 126.0
C55A N51A N52A 107.3(4)
C55A N51A Mn1A 126.0(3)
N52A N51A Mn1A 126.7(3)
C55A N51A K1 87.9(3)
N52A N51A K1 75.9(2)
Mn1A N51A K1 101.17(14)
C53A N52A N51A 106.8(4)
C53A N52A Mn2A 127.7(3)
N51A N52A Mn2A 125.5(3)
C53A N52A K1 87.6(3)
N51A N52A K1 77.1(2)
Mn2A N52A K1 101.47(15)
N52A C53A C54A 111.3(4)
N52A C53A K1 67.2(2)
C54A C53A K1 86.1(3)
N52A C53A H53A 124.3
C54A C53A H53A 124.3
K1 C53A H53A 113.8
C53A C54A C55A 105.0(4)
C53A C54A K1 70.1(3)
C55A C54A K1 71.2(3)
C53A C54A H54A 127.5
C55A C54A H54A 127.5
K1 C54A H54A 123.0
N51A C55A C54A 109.7(4)
N51A C55A K1 66.8(2)
C54A C55A K1 84.8(3)
N51A C55A H55A 125.2
C54A C55A H55A 125.2
K1 C55A H55A 114.8
N52A K1 N51A 27.08(9)
N52A K1 N32 156.24(12)
N51A K1 N32 136.78(12)
N52A K1 N31 168.33(10)
N51A K1 N31 162.31(12)
N32 K1 N31 26.20(10)
N52A K1 N32A 56.52(11)
N51A K1 N32A 63.10(11)
N32 K1 N32A 144.69(10)
N31 K1 N32A 127.29(11)
N52A K1 N31A 63.59(10)
N51A K1 N31A 56.31(11)
N32 K1 N31A 129.39(10)
N31 K1 N31A 125.28(10)
N32A K1 N31A 25.79(9)
N52A K1 N41 112.43(10)
N51A K1 N41 129.77(10)
N32 K1 N41 62.93(10)
N31 K1 N41 56.39(10)
N32A K1 N41 133.82(11)
N31A K1 N41 159.10(11)
N52A K1 C53A 25.16(11)
N51A K1 C53A 41.70(11)
N32 K1 C53A 135.16(13)
N31 K1 C53A 145.49(12)
N32A K1 C53A 79.95(12)
N31A K1 C53A 88.66(12)
N41 K1 C53A 89.84(11)
N52A K1 N42 108.84(10)
N51A K1 N42 115.32(11)
N32 K1 N42 56.25(10)
N31 K1 N42 62.75(10)
N32A K1 N42 153.45(10)
N31A K1 N42 171.62(11)
N41 K1 N42 25.00(9)
C53A K1 N42 83.69(12)
N52A K1 C55A 41.97(12)
N51A K1 C55A 25.30(11)
N32 K1 C55A 115.82(13)
N31 K1 C55A 141.54(13)
N32A K1 C55A 88.37(12)
N31A K1 C55A 79.56(12)
N41 K1 C55A 111.78(11)
C53A K1 C55A 39.83(12)
N42 K1 C55A 92.34(12)
N52A K1 C35A 88.00(12)
N51A K1 C35A 78.66(12)
N32 K1 C35A 107.10(11)
N31 K1 C35A 100.90(11)
N32A K1 C35A 40.47(10)
N31A K1 C35A 24.46(11)
N41 K1 C35A 148.92(12)
C53A K1 C35A 113.11(13)
N42 K1 C35A 163.00(11)
C55A K1 C35A 99.11(13)
N52A K1 C33A 78.90(12)
N51A K1 C33A 87.64(13)
N32 K1 C33A 124.34(12)
N31 K1 C33A 103.23(12)
N32A K1 C33A 24.58(11)
N31A K1 C33A 40.48(12)
N41 K1 C33A 119.59(12)
C53A K1 C33A 99.71(14)
N42 K1 C33A 144.51(12)
C55A K1 C33A 112.93(14)
C35A K1 C33A 39.05(12)
O3A K2 O3 95.27(13)
O3A K2 N51 140.85(13)
O3 K2 N51 122.09(13)
O3A K2 N52 116.27(13)
O3 K2 N52 147.52(13)
N51 K2 N52 25.44(10)
O3A K2 N42 108.46(14)
O3 K2 N42 123.28(14)
N51 K2 N42 62.53(10)
N52 K2 N42 55.86(11)
O3A K2 N41 130.39(14)
O3 K2 N41 103.02(13)
N51 K2 N41 56.75(11)
N52 K2 N41 63.12(11)
N42 K2 N41 25.74(9)
O3A K2 C55 134.94(16)
O3 K2 C55 110.69(15)
N51 K2 C55 25.23(11)
N52 K2 C55 40.80(12)
N42 K2 C55 87.72(12)
N41 K2 C55 79.89(12)
O3A K2 C43 89.85(14)
O3 K2 C43 110.53(15)
N51 K2 C43 87.59(11)
N52 K2 C43 78.82(12)
N42 K2 C43 25.07(10)
N41 K2 C43 40.56(12)
C55 K2 C43 112.79(13)
O3A K2 C53 101.79(14)
O3 K2 C53 146.63(15)
N51 K2 C53 40.32(13)
N52 K2 C53 24.35(11)
N42 K2 C53 78.00(12)
N41 K2 C53 87.46(12)
C55 K2 C53 39.33(14)
C43 K2 C53 98.09(14)
O3A K2 C45 120.17(14)
O3 K2 C45 83.31(14)
N51 K2 C45 78.96(12)
N52 K2 C45 87.05(12)
N42 K2 C45 40.13(12)
N41 K2 C45 23.98(9)
C55 K2 C45 99.54(14)
C43 K2 C45 38.71(14)
C53 K2 C45 111.40(13)
O3A K2 C54 110.94(15)
O3 K2 C54 122.98(14)
N51 K2 C54 40.55(12)
N52 K2 C54 40.12(12)
N42 K2 C54 95.74(12)
N41 K2 C54 96.88(12)
C55 K2 C54 24.06(13)
C43 K2 C54 118.85(13)
C53 K2 C54 23.67(12)
C45 K2 C54 119.50(13)
O3A K2 C44 96.67(14)
O3 K2 C44 87.56(14)
N51 K2 C44 96.22(12)
N52 K2 C44 95.83(11)
N42 K2 C44 40.26(10)
N41 K2 C44 39.92(10)
C55 K2 C44 119.80(13)
C43 K2 C44 23.42(12)
C53 K2 C44 118.20(13)
C45 K2 C44 23.64(12)
C54 K2 C44 134.76(12)
C2 C1 H1A 109.5
C2 C1 H1B 109.5
H1A C1 H1B 109.5
C2 C1 H1C 109.5
H1A C1 H1C 109.5
H1B C1 H1C 109.5
C1 C2 O3 117.1(7)
C1 C2 H2A 108.0
O3 C2 H2A 108.0
C1 C2 H2B 108.0
O3 C2 H2B 108.0
H2A C2 H2B 107.3
C4 O3 C2 115.8(5)
C4 O3 K2 120.4(4)
C2 O3 K2 123.5(4)
O3 C4 C5 110.6(5)
O3 C4 H4A 109.5
C5 C4 H4A 109.5
O3 C4 H4B 109.5
C5 C4 H4B 109.5
H4A C4 H4B 108.1
C4 C5 H5A 109.5
C4 C5 H5B 109.5
H5A C5 H5B 109.5
C4 C5 H5C 109.5
H5A C5 H5C 109.5
H5B C5 H5C 109.5
C2A C1A H1A1 109.5
C2A C1A H1A2 109.5
H1A1 C1A H1A2 109.5
C2A C1A H1A3 109.5
H1A1 C1A H1A3 109.5
H1A2 C1A H1A3 109.5
O3A C2A C1A 113.8(6)
O3A C2A H2A1 108.8
C1A C2A H2A1 108.8
O3A C2A H2A2 108.8
C1A C2A H2A2 108.8
H2A1 C2A H2A2 107.7
C2A O3A C4A 111.3(5)
C2A O3A K2 108.3(4)
C4A O3A K2 140.1(3)
C5A C4A O3A 110.3(6)
C5A C4A H4A1 109.6
O3A C4A H4A1 109.6
C5A C4A H4A2 109.6
O3A C4A H4A2 109.6
H4A1 C4A H4A2 108.1
C4A C5A H5A1 109.5
C4A C5A H5A2 109.5
H5A1 C5A H5A2 109.5
C4A C5A H5A3 109.5
H5A1 C5A H5A3 109.5
H5A2 C5A H5A3 109.5

loop_
_geom_bond_atom_site_label_1
_geom_bond_atom_site_label_2
_geom_bond_distance
Mn1 C13 1.772(5)
Mn1 C12 1.791(6)
Mn1 C11 1.813(6)
Mn1 N31 2.042(4)
Mn1 N41 2.074(4)
Mn1 N51 2.080(4)
Mn1 K2 3.8789(15)
Mn1 K1 3.9158(15)
C11 O11 1.154(6)
C12 O12 1.146(5)
C13 O13 1.165(5)
C13 K2 3.489(5)
Mn2 C21 1.794(6)
Mn2 C22 1.794(6)
Mn2 C23 1.795(6)
Mn2 N32 2.066(4)
Mn2 N42 2.070(4)
Mn2 N52 2.072(4)
Mn2 K1 3.9135(15)
Mn2 K2 3.9708(13)
C21 O21 1.153(6)
C22 O22 1.147(6)
C23 O23 1.152(6)
N31 N32 1.348(5)
N31 C35 1.353(5)
N31 K1 2.991(4)
N32 C33 1.352(5)
N32 K1 2.954(4)
C33 C34 1.368(7)
C33 K1 3.285(5)
C33 H33 0.9500
C34 C35 1.367(6)
C34 H34 0.9500
C35 K1 3.329(5)
C35 H35 0.9500
N41 C45 1.337(6)
N41 N42 1.362(5)
N41 K2 3.084(4)
N41 K1 3.094(4)
N42 C43 1.363(5)
N42 K2 3.028(4)
N42 K1 3.187(4)
C43 C44 1.355(7)
C43 K2 3.202(5)
C43 H43 0.9500
C44 C45 1.374(7)
C44 K2 3.402(6)
C44 H44 0.9500
C45 K2 3.284(6)
C45 H45 0.9500
N51 N52 1.305(5)
N51 C55 1.354(6)
N51 K2 2.927(3)
N52 C53 1.337(6)
N52 K2 2.991(4)
C53 C54 1.364(7)
C53 K2 3.240(5)
C53 H53 0.9500
C54 C55 1.380(8)
C54 K2 3.378(5)
C54 H54 0.9500
C55 K2 3.175(5)
C55 H55 0.9500
Mn1A C12A 1.777(6)
Mn1A C13A 1.778(6)
Mn1A C11A 1.800(6)
Mn1A N51A 2.045(4)
Mn1A N31A 2.050(4)
Mn1A N41A 2.121(5)
Mn1A K1 3.8955(14)
C11A O11A 1.145(5)
C12A O12A 1.184(6)
C13A O13A 1.162(5)
Mn2A C22A 1.775(6)
Mn2A C23A 1.790(6)
Mn2A C21A 1.795(6)
Mn2A N52A 2.051(4)
Mn2A N32A 2.064(3)
Mn2A N42A 2.128(5)
Mn2A K1 3.8949(15)
C21A O21A 1.156(6)
C22A O22A 1.160(6)
C23A O23A 1.160(5)
N31A C35A 1.341(5)
N31A N32A 1.344(5)
N31A K1 3.012(4)
N32A C33A 1.350(6)
N32A K1 3.009(4)
C33A C34A 1.370(6)
C33A K1 3.241(5)
C33A H33A 0.9500
C34A C35A 1.385(7)
C34A K1 3.387(5)
C34A H34A 0.9500
C35A K1 3.235(5)
C35A H35A 0.9500
N41A N42A 1.156(5)
N41A C45A 1.321(7)
N42A C43A 1.322(6)
C43A C44A 1.411(7)
C43A H43A 0.9500
C44A C45A 1.363(7)
C44A H44A 0.9500
C45A H45A 0.9500
N51A C55A 1.368(6)
N51A N52A 1.375(5)
N51A K1 2.943(4)
N52A C53A 1.350(6)
N52A K1 2.928(4)
C53A C54A 1.361(7)
C53A K1 3.173(5)
C53A H53A 0.9500
C54A C55A 1.375(6)
C54A K1 3.366(5)
C54A H54A 0.9500
C55A K1 3.199(5)
C55A H55A 0.9500
K2 O3A 2.597(4)
K2 O3 2.664(4)
C1 C2 1.381(10)
C1 H1A 0.9800
C1 H1B 0.9800
C1 H1C 0.9800
C2 O3 1.474(8)
C2 H2A 0.9900
C2 H2B 0.9900
O3 C4 1.369(7)
C4 C5 1.492(9)
C4 H4A 0.9900
C4 H4B 0.9900
C5 H5A 0.9800
C5 H5B 0.9800
C5 H5C 0.9800
C1A C2A 1.489(8)
C1A H1A1 0.9800
C1A H1A2 0.9800
C1A H1A3 0.9800
C2A O3A 1.410(6)
C2A H2A1 0.9900
C2A H2A2 0.9900
O3A C4A 1.451(8)
C4A C5A 1.450(9)
C4A H4A1 0.9900
C4A H4A2 0.9900
C5A H5A1 0.9800
C5A H5A2 0.9800
C5A H5A3 0.9800

loop_
_geom_torsion_atom_site_label_1
_geom_torsion_atom_site_label_2
_geom_torsion_atom_site_label_3
_geom_torsion_atom_site_label_4
_geom_torsion
C13 Mn1 C11 O11 -100(11)
C12 Mn1 C11 O11 -13(11)
N31 Mn1 C11 O11 80(11)
N41 Mn1 C11 O11 169(11)
N51 Mn1 C11 O11 14(19)
K2 Mn1 C11 O11 -152(10)
K1 Mn1 C11 O11 123(11)
C13 Mn1 C12 O12 -21(11)
C11 Mn1 C12 O12 -109(11)
N31 Mn1 C12 O12 160(11)
N41 Mn1 C12 O12 40(14)
N51 Mn1 C12 O12 71(11)
K2 Mn1 C12 O12 35(11)
K1 Mn1 C12 O12 -167(11)
C12 Mn1 C13 O13 13(17)
C11 Mn1 C13 O13 101(17)
N31 Mn1 C13 O13 163(100)
N41 Mn1 C13 O13 -165(100)
N51 Mn1 C13 O13 -78(17)
K2 Mn1 C13 O13 -118(17)
K1 Mn1 C13 O13 159(17)
C12 Mn1 C13 K2 131.2(2)
C11 Mn1 C13 K2 -140.46(18)
N31 Mn1 C13 K2 -79(30)
N41 Mn1 C13 K2 -46.53(14)
N51 Mn1 C13 K2 40.53(14)
K1 Mn1 C13 K2 -82.93(19)
C22 Mn2 C21 O21 -23(7)
C23 Mn2 C21 O21 64(7)
N32 Mn2 C21 O21 -114(7)
N42 Mn2 C21 O21 157(7)
N52 Mn2 C21 O21 -158(8)
K1 Mn2 C21 O21 -155(7)
K2 Mn2 C21 O21 124(7)
C21 Mn2 C22 O22 -4(12)
C23 Mn2 C22 O22 -91(12)
N32 Mn2 C22 O22 87(12)
N42 Mn2 C22 O22 162(9)
N52 Mn2 C22 O22 175(100)
K1 Mn2 C22 O22 52(12)
K2 Mn2 C22 O22 -152(11)
C21 Mn2 C23 O23 -27(6)
C22 Mn2 C23 O23 60(6)
N32 Mn2 C23 O23 6(10)
N42 Mn2 C23 O23 -121(6)
N52 Mn2 C23 O23 153(6)
K1 Mn2 C23 O23 -78(6)
K2 Mn2 C23 O23 -165(6)
C13 Mn1 N31 N32 76(30)
C12 Mn1 N31 N32 -134.7(4)
C11 Mn1 N31 N32 136.9(4)
N41 Mn1 N31 N32 43.0(4)
N51 Mn1 N31 N32 -44.1(4)
K2 Mn1 N31 N32 -3.3(4)
K1 Mn1 N31 N32 79.4(4)
C13 Mn1 N31 C35 -104(30)
C12 Mn1 N31 C35 45.3(4)
C11 Mn1 N31 C35 -43.0(4)
N41 Mn1 N31 C35 -137.0(4)
N51 Mn1 N31 C35 136.0(4)
K2 Mn1 N31 C35 176.7(4)
K1 Mn1 N31 C35 -100.5(4)
C13 Mn1 N31 K1 -4(30)
C12 Mn1 N31 K1 145.9(2)
C11 Mn1 N31 K1 57.49(19)
N41 Mn1 N31 K1 -36.43(15)
N51 Mn1 N31 K1 -123.50(14)
K2 Mn1 N31 K1 -82.74(13)
C35 N31 N32 C33 -0.5(5)
Mn1 N31 N32 C33 179.5(3)
K1 N31 N32 C33 -88.2(3)
C35 N31 N32 Mn2 -177.3(3)
Mn1 N31 N32 Mn2 2.8(6)
K1 N31 N32 Mn2 95.1(3)
C35 N31 N32 K1 87.6(3)
Mn1 N31 N32 K1 -92.3(3)
C21 Mn2 N32 N31 -137.9(4)
C22 Mn2 N32 N31 134.7(4)
C23 Mn2 N32 N31 -171(4)
N42 Mn2 N32 N31 -44.4(4)
N52 Mn2 N32 N31 41.5(4)
K1 Mn2 N32 N31 -83.8(4)
K2 Mn2 N32 N31 -0.7(4)
C21 Mn2 N32 C33 46.0(4)
C22 Mn2 N32 C33 -41.4(4)
C23 Mn2 N32 C33 12(4)
N42 Mn2 N32 C33 139.5(4)
N52 Mn2 N32 C33 -134.7(4)
K1 Mn2 N32 C33 100.1(4)
K2 Mn2 N32 C33 -176.9(4)
C21 Mn2 N32 K1 -54.08(19)
C22 Mn2 N32 K1 -141.48(19)
C23 Mn2 N32 K1 -88(4)
N42 Mn2 N32 K1 39.41(14)
N52 Mn2 N32 K1 125.24(15)
K2 Mn2 N32 K1 83.07(12)
N31 N32 C33 C34 -0.5(6)
Mn2 N32 C33 C34 176.3(4)
K1 N32 C33 C34 -79.0(5)
N31 N32 C33 K1 78.5(3)
Mn2 N32 C33 K1 -104.7(3)
N32 C33 C34 C35 1.3(7)
K1 C33 C34 C35 -60.6(4)
N32 N31 C35 C34 1.4(6)
Mn1 N31 C35 C34 -178.6(4)
K1 N31 C35 C34 76.7(4)
N32 N31 C35 K1 -75.3(3)
Mn1 N31 C35 K1 104.6(3)
C33 C34 C35 N31 -1.7(6)
C33 C34 C35 K1 59.3(4)
C13 Mn1 N41 C45 -34.0(4)
C12 Mn1 N41 C45 -94(4)
C11 Mn1 N41 C45 54.7(4)
N31 Mn1 N41 C45 145.8(4)
N51 Mn1 N41 C45 -125.7(4)
K2 Mn1 N41 C45 -89.5(4)
K1 Mn1 N41 C45 111.1(4)
C13 Mn1 N41 N42 130.9(4)
C12 Mn1 N41 N42 70(4)
C11 Mn1 N41 N42 -140.4(4)
N31 Mn1 N41 N42 -49.4(3)
N51 Mn1 N41 N42 39.1(3)
K2 Mn1 N41 N42 75.3(3)
K1 Mn1 N41 N42 -84.0(3)
C13 Mn1 N41 K2 55.55(19)
C12 Mn1 N41 K2 -5(4)
C11 Mn1 N41 K2 144.28(16)
N31 Mn1 N41 K2 -124.69(14)
N51 Mn1 N41 K2 -36.19(12)
K1 Mn1 N41 K2 -159.33(16)
C13 Mn1 N41 K1 -145.1(2)
C12 Mn1 N41 K1 154(4)
C11 Mn1 N41 K1 -56.39(17)
N31 Mn1 N41 K1 34.64(14)
N51 Mn1 N41 K1 123.14(13)
K2 Mn1 N41 K1 159.33(16)
C45 N41 N42 C43 0.0(5)
Mn1 N41 N42 C43 -167.1(3)
K2 N41 N42 C43 -81.1(3)
K1 N41 N42 C43 101.0(3)
C45 N41 N42 Mn2 176.6(3)
Mn1 N41 N42 Mn2 9.5(5)
K2 N41 N42 Mn2 95.5(3)
K1 N41 N42 Mn2 -82.4(3)
C45 N41 N42 K2 81.1(3)
Mn1 N41 N42 K2 -86.0(3)
K1 N41 N42 K2 -177.90(10)
C45 N41 N42 K1 -101.0(3)
Mn1 N41 N42 K1 91.9(3)
K2 N41 N42 K1 177.90(10)
C21 Mn2 N42 N41 127.6(4)
C22 Mn2 N42 N41 -39(14)
C23 Mn2 N42 N41 -145.5(4)
N32 Mn2 N42 N41 37.1(4)
N52 Mn2 N42 N41 -51.7(4)
K1 Mn2 N42 N41 72.4(3)
K2 Mn2 N42 N41 -84.7(3)
C21 Mn2 N42 C43 -56.5(4)
C22 Mn2 N42 C43 137(14)
C23 Mn2 N42 C43 30.4(4)
N32 Mn2 N42 C43 -147.0(4)
N52 Mn2 N42 C43 124.2(4)
K1 Mn2 N42 C43 -111.7(4)
K2 Mn2 N42 C43 91.3(4)
C21 Mn2 N42 K2 -147.73(19)
C22 Mn2 N42 K2 46(14)
C23 Mn2 N42 K2 -60.8(2)
N32 Mn2 N42 K2 121.71(15)
N52 Mn2 N42 K2 32.97(14)
K1 Mn2 N42 K2 157.07(17)
C21 Mn2 N42 K1 55.21(19)
C22 Mn2 N42 K1 -111(14)
C23 Mn2 N42 K1 142.1(2)
N32 Mn2 N42 K1 -35.36(14)
N52 Mn2 N42 K1 -124.10(14)
K2 Mn2 N42 K1 -157.07(17)
N41 N42 C43 C44 -0.8(5)
Mn2 N42 C43 C44 -177.4(3)
K2 N42 C43 C44 -78.1(4)
K1 N42 C43 C44 76.1(4)
N41 N42 C43 K2 77.3(3)
Mn2 N42 C43 K2 -99.3(3)
K1 N42 C43 K2 154.23(19)
N42 C43 C44 C45 1.3(6)
K2 C43 C44 C45 -66.1(4)
N42 C43 C44 K2 67.4(3)
N42 N41 C45 C44 0.8(6)
Mn1 N41 C45 C44 167.9(3)
K2 N41 C45 C44 73.6(4)
K1 N41 C45 C44 -84.1(4)
N42 N41 C45 K2 -72.8(3)
Mn1 N41 C45 K2 94.2(3)
K1 N41 C45 K2 -157.76(18)
C43 C44 C45 N41 -1.3(6)
K2 C44 C45 N41 -65.0(4)
C43 C44 C45 K2 63.7(4)
C13 Mn1 N51 N52 -137.1(4)
C12 Mn1 N51 N52 135.1(4)
C11 Mn1 N51 N52 108(11)
N31 Mn1 N51 N52 42.5(3)
N41 Mn1 N51 N52 -46.2(3)
K2 Mn1 N51 N52 -85.2(3)
K1 Mn1 N51 N52 -0.5(4)
C13 Mn1 N51 C55 42.1(4)
C12 Mn1 N51 C55 -45.7(4)
C11 Mn1 N51 C55 -73(11)
N31 Mn1 N51 C55 -138.3(3)
N41 Mn1 N51 C55 132.9(3)
K2 Mn1 N51 C55 94.0(3)
K1 Mn1 N51 C55 178.7(3)
C13 Mn1 N51 K2 -51.87(19)
C12 Mn1 N51 K2 -139.64(18)
C11 Mn1 N51 K2 -167(11)
N31 Mn1 N51 K2 127.73(15)
N41 Mn1 N51 K2 38.98(13)
K1 Mn1 N51 K2 84.70(11)
C55 N51 N52 C53 -1.4(5)
Mn1 N51 N52 C53 177.9(3)
K2 N51 N52 C53 82.8(3)
C55 N51 N52 Mn2 -177.6(3)
Mn1 N51 N52 Mn2 1.7(5)
K2 N51 N52 Mn2 -93.5(3)
C55 N51 N52 K2 -84.1(3)
Mn1 N51 N52 K2 95.2(3)
C21 Mn2 N52 N51 1(12)
C22 Mn2 N52 N51 -134.0(4)
C23 Mn2 N52 N51 138.3(4)
N32 Mn2 N52 N51 -43.5(3)
N42 Mn2 N52 N51 45.8(3)
K1 Mn2 N52 N51 -1.9(4)
K2 Mn2 N52 N51 79.3(3)
C21 Mn2 N52 C53 -175(96)
C22 Mn2 N52 C53 50.3(4)
C23 Mn2 N52 C53 -37.4(4)
N32 Mn2 N52 C53 140.9(4)
N42 Mn2 N52 C53 -129.9(4)
K1 Mn2 N52 C53 -177.5(3)
K2 Mn2 N52 C53 -96.3(4)
C21 Mn2 N52 K2 -79(11)
C22 Mn2 N52 K2 146.6(2)
C23 Mn2 N52 K2 58.9(2)
N32 Mn2 N52 K2 -122.79(16)
N42 Mn2 N52 K2 -33.57(15)
K1 Mn2 N52 K2 -81.18(13)
N51 N52 C53 C54 0.8(5)
Mn2 N52 C53 C54 177.1(3)
K2 N52 C53 C54 73.9(4)
N51 N52 C53 K2 -73.1(3)
Mn2 N52 C53 K2 103.2(3)
N52 C53 C54 C55 0.1(6)
K2 C53 C54 C55 63.1(4)
N52 C53 C54 K2 -63.1(3)
N52 N51 C55 C54 1.4(5)
Mn1 N51 C55 C54 -177.9(3)
K2 N51 C55 C54 -77.3(4)
N52 N51 C55 K2 78.7(3)
Mn1 N51 C55 K2 -100.7(3)
C53 C54 C55 N51 -0.9(6)
K2 C54 C55 N51 64.2(3)
C53 C54 C55 K2 -65.1(4)
C12A Mn1A C11A O11A -62(15)
C13A Mn1A C11A O11A 29(15)
N51A Mn1A C11A O11A 149(12)
N31A Mn1A C11A O11A -153(15)
N41A Mn1A C11A O11A 119(15)
K1 Mn1A C11A O11A -119(15)
C13A Mn1A C12A O12A -124(25)
C11A Mn1A C12A O12A -34(25)
N51A Mn1A C12A O12A 145(25)
N31A Mn1A C12A O12A 58(25)
N41A Mn1A C12A O12A 89(27)
K1 Mn1A C12A O12A 103(25)
C12A Mn1A C13A O13A -158(14)
C11A Mn1A C13A O13A 112(14)
N51A Mn1A C13A O13A -67(14)
N31A Mn1A C13A O13A -37(18)
N41A Mn1A C13A O13A 22(14)
K1 Mn1A C13A O13A -99(14)
C22A Mn2A C21A O21A 44(37)
C23A Mn2A C21A O21A -43(37)
N52A Mn2A C21A O21A 165(100)
N32A Mn2A C21A O21A 136(37)
N42A Mn2A C21A O21A -135(37)
K1 Mn2A C21A O21A 103(37)
C23A Mn2A C22A O22A 30(10)
C21A Mn2A C22A O22A -61(10)
N52A Mn2A C22A O22A 121(10)
N32A Mn2A C22A O22A -152(10)
N42A Mn2A C22A O22A 58(19)
K1 Mn2A C22A O22A 163(10)
C22A Mn2A C23A O23A -58(10)
C21A Mn2A C23A O23A 31(10)
N52A Mn2A C23A O23A -150(10)
N32A Mn2A C23A O23A -134(8)
N42A Mn2A C23A O23A 122(10)
K1 Mn2A C23A O23A -117(10)
C12A Mn1A N31A C35A -35.4(4)
C13A Mn1A N31A C35A -156(5)
C11A Mn1A N31A C35A 55.2(4)
N51A Mn1A N31A C35A -126.6(4)
N41A Mn1A N31A C35A 145.3(4)
K1 Mn1A N31A C35A -92.8(4)
C12A Mn1A N31A N32A 137.7(4)
C13A Mn1A N31A N32A 17(6)
C11A Mn1A N31A N32A -131.7(4)
N51A Mn1A N31A N32A 46.5(4)
N41A Mn1A N31A N32A -41.6(4)
K1 Mn1A N31A N32A 80.3(3)
C12A Mn1A N31A K1 57.46(18)
C13A Mn1A N31A K1 -63(5)
C11A Mn1A N31A K1 148.01(19)
N51A Mn1A N31A K1 -33.75(14)
N41A Mn1A N31A K1 -121.85(12)
C35A N31A N32A C33A -0.4(5)
Mn1A N31A N32A C33A -174.6(3)
K1 N31A N32A C33A -83.0(3)
C35A N31A N32A Mn2A 173.8(3)
Mn1A N31A N32A Mn2A -0.3(5)
K1 N31A N32A Mn2A 91.2(3)
C35A N31A N32A K1 82.6(3)
Mn1A N31A N32A K1 -91.5(3)
C22A Mn2A N32A N31A -138.7(4)
C23A Mn2A N32A N31A -63(6)
C21A Mn2A N32A N31A 131.8(4)
N52A Mn2A N32A N31A -46.7(4)
N42A Mn2A N32A N31A 40.8(4)
K1 Mn2A N32A N31A -80.5(4)
C22A Mn2A N32A C33A 34.6(4)
C23A Mn2A N32A C33A 110(6)
C21A Mn2A N32A C33A -54.9(4)
N52A Mn2A N32A C33A 126.7(4)
N42A Mn2A N32A C33A -145.9(4)
K1 Mn2A N32A C33A 92.9(4)
C22A Mn2A N32A K1 -58.2(2)
C23A Mn2A N32A K1 17(6)
C21A Mn2A N32A K1 -147.7(2)
N52A Mn2A N32A K1 33.81(14)
N42A Mn2A N32A K1 121.22(15)
N31A N32A C33A C34A 1.3(6)
Mn2A N32A C33A C34A -173.1(3)
K1 N32A C33A C34A -74.4(4)
N31A N32A C33A K1 75.7(3)
Mn2A N32A C33A K1 -98.7(3)
N32A C33A C34A C35A -1.6(6)
K1 C33A C34A C35A -65.5(4)
N32A C33A C34A K1 63.9(3)
N32A N31A C35A C34A -0.6(5)
Mn1A N31A C35A C34A 173.6(4)
K1 N31A C35A C34A 74.7(4)
N32A N31A C35A K1 -75.3(3)
Mn1A N31A C35A K1 98.8(3)
C33A C34A C35A N31A 1.3(6)
K1 C34A C35A N31A -64.4(3)
C33A C34A C35A K1 65.7(4)
C12A Mn1A N41A N42A 16(9)
C13A Mn1A N41A N42A -131.9(5)
C11A Mn1A N41A N42A 138.3(5)
N51A Mn1A N41A N42A -40.7(5)
N31A Mn1A N41A N42A 46.1(5)
K1 Mn1A N41A N42A 1.3(5)
C12A Mn1A N41A C45A -174(100)
C13A Mn1A N41A C45A 38.3(4)
C11A Mn1A N41A C45A -51.6(4)
N51A Mn1A N41A C45A 129.5(4)
N31A Mn1A N41A C45A -143.8(4)
K1 Mn1A N41A C45A 171.5(3)
C45A N41A N42A C43A 2.4(6)
Mn1A N41A N42A C43A 173.3(4)
C45A N41A N42A Mn2A -176.2(4)
Mn1A N41A N42A Mn2A -5.3(7)
C22A Mn2A N42A N41A 111(12)
C23A Mn2A N42A N41A 139.3(5)
C21A Mn2A N42A N41A -129.8(5)
N52A Mn2A N42A N41A 47.5(5)
N32A Mn2A N42A N41A -38.8(5)
K1 Mn2A N42A N41A 6.2(5)
C22A Mn2A N42A C43A -68(12)
C23A Mn2A N42A C43A -39.2(4)
C21A Mn2A N42A C43A 51.7(4)
N52A Mn2A N42A C43A -131.0(4)
N32A Mn2A N42A C43A 142.7(4)
K1 Mn2A N42A C43A -172.3(4)
N41A N42A C43A C44A -2.2(6)
Mn2A N42A C43A C44A 176.5(3)
N42A C43A C44A C45A 1.1(6)
N42A N41A C45A C44A -1.6(7)
Mn1A N41A C45A C44A -173.2(4)
C43A C44A C45A N41A 0.2(6)
C12A Mn1A N51A C55A 40.4(4)
C13A Mn1A N51A C55A -50.7(4)
C11A Mn1A N51A C55A -171(6)
N31A Mn1A N51A C55A 130.5(4)
N41A Mn1A N51A C55A -140.7(4)
K1 Mn1A N51A C55A 95.5(4)
C12A Mn1A N51A N52A -135.7(4)
C13A Mn1A N51A N52A 133.2(4)
C11A Mn1A N51A N52A 13(6)
N31A Mn1A N51A N52A -45.6(4)
N41A Mn1A N51A N52A 43.1(4)
K1 Mn1A N51A N52A -80.6(3)
C12A Mn1A N51A K1 -55.1(2)
C13A Mn1A N51A K1 -146.3(2)
C11A Mn1A N51A K1 93(6)
N31A Mn1A N51A K1 34.94(15)
N41A Mn1A N51A K1 123.73(16)
C55A N51A N52A C53A 0.3(5)
Mn1A N51A N52A C53A 177.0(3)
K1 N51A N52A C53A 83.5(3)
C55A N51A N52A Mn2A -178.2(3)
Mn1A N51A N52A Mn2A -1.5(5)
K1 N51A N52A Mn2A -95.0(3)
C55A N51A N52A K1 -83.2(3)
Mn1A N51A N52A K1 93.5(3)
C22A Mn2A N52A C53A -39.0(4)
C23A Mn2A N52A C53A 48.3(4)
C21A Mn2A N52A C53A -160(4)
N32A Mn2A N52A C53A -131.2(4)
N42A Mn2A N52A C53A 140.0(4)
K1 Mn2A N52A C53A -95.9(4)
C22A Mn2A N52A N51A 139.1(4)
C23A Mn2A N52A N51A -133.6(4)
C21A Mn2A N52A N51A 18(4)
N32A Mn2A N52A N51A 47.0(3)
N42A Mn2A N52A N51A -41.9(3)
K1 Mn2A N52A N51A 82.2(3)
C22A Mn2A N52A K1 56.94(17)
C23A Mn2A N52A K1 144.22(19)
C21A Mn2A N52A K1 -64(4)
N32A Mn2A N52A K1 -35.23(14)
N42A Mn2A N52A K1 -124.05(14)
N51A N52A C53A C54A 0.2(5)
Mn2A N52A C53A C54A 178.6(3)
K1 N52A C53A C54A 75.9(4)
N51A N52A C53A K1 -75.7(3)
Mn2A N52A C53A K1 102.7(3)
N52A C53A C54A C55A -0.6(6)
K1 C53A C54A C55A 63.1(3)
N52A C53A C54A K1 -63.7(3)
N52A N51A C55A C54A -0.6(5)
Mn1A N51A C55A C54A -177.4(3)
K1 N51A C55A C54A -75.1(4)
N52A N51A C55A K1 74.5(3)
Mn1A N51A C55A K1 -102.3(3)
C53A C54A C55A N51A 0.7(6)
K1 C54A C55A N51A 63.1(3)
C53A C54A C55A K1 -62.4(4)
C53A N52A K1 N51A -107.8(4)
Mn2A N52A K1 N51A 124.1(3)
C53A N52A K1 N32 -45.9(4)
N51A N52A K1 N32 62.0(4)
Mn2A N52A K1 N32 -173.92(19)
C53A N52A K1 N31 43.5(7)
N51A N52A K1 N31 151.3(5)
Mn2A N52A K1 N31 -84.6(6)
C53A N52A K1 N32A 156.3(3)
N51A N52A K1 N32A -95.9(3)
Mn2A N52A K1 N32A 28.26(11)
C53A N52A K1 N31A -174.9(3)
N51A N52A K1 N31A -67.1(2)
Mn2A N52A K1 N31A 57.00(14)
C53A N52A K1 N41 27.6(3)
N51A N52A K1 N41 135.5(2)
Mn2A N52A K1 N41 -100.43(15)
N51A N52A K1 C53A 107.8(4)
Mn2A N52A K1 C53A -128.1(3)
C53A N52A K1 N42 1.2(3)
N51A N52A K1 N42 109.0(2)
Mn2A N52A K1 N42 -126.90(13)
C53A N52A K1 C55A -70.5(3)
N51A N52A K1 C55A 37.3(2)
Mn2A N52A K1 C55A 161.4(2)
C53A N52A K1 C35A -176.5(3)
N51A N52A K1 C35A -68.7(3)
Mn2A N52A K1 C35A 55.45(15)
C53A N52A K1 C33A 145.2(3)
N51A N52A K1 C33A -106.9(3)
Mn2A N52A K1 C33A 17.17(14)
C55A N51A K1 N52A 108.4(3)
Mn1A N51A K1 N52A -125.3(3)
C55A N51A K1 N32 -40.3(3)
N52A N51A K1 N32 -148.7(2)
Mn1A N51A K1 N32 86.0(2)
C55A N51A K1 N31 -53.0(5)
N52A N51A K1 N31 -161.4(3)
Mn1A N51A K1 N31 73.3(4)
C55A N51A K1 N32A 176.9(3)
N52A N51A K1 N32A 68.5(2)
Mn1A N51A K1 N32A -56.81(14)
C55A N51A K1 N31A -154.2(3)
N52A N51A K1 N31A 97.4(3)
Mn1A N51A K1 N31A -27.88(13)
C55A N51A K1 N41 50.9(3)
N52A N51A K1 N41 -57.5(3)
Mn1A N51A K1 N41 177.18(13)
C55A N51A K1 C53A 70.9(3)
N52A N51A K1 C53A -37.5(2)
Mn1A N51A K1 C53A -162.8(3)
C55A N51A K1 N42 26.5(3)
N52A N51A K1 N42 -81.9(3)
Mn1A N51A K1 N42 152.77(13)
N52A N51A K1 C55A -108.4(3)
Mn1A N51A K1 C55A 126.3(3)
C55A N51A K1 C35A -143.3(3)
N52A N51A K1 C35A 108.3(3)
Mn1A N51A K1 C35A -17.01(15)
C55A N51A K1 C33A 178.4(3)
N52A N51A K1 C33A 70.0(2)
Mn1A N51A K1 C33A -55.33(16)
N31 N32 K1 N52A 152.7(3)
C33 N32 K1 N52A -99.8(4)
Mn2 N32 K1 N52A 26.7(3)
N31 N32 K1 N51A -171.3(2)
C33 N32 K1 N51A -63.9(3)
Mn2 N32 K1 N51A 62.59(19)
C33 N32 K1 N31 107.5(4)
Mn2 N32 K1 N31 -126.1(3)
N31 N32 K1 N32A -60.3(3)
C33 N32 K1 N32A 47.2(4)
Mn2 N32 K1 N32A 173.65(14)
N31 N32 K1 N31A -91.4(2)
C33 N32 K1 N31A 16.1(3)
Mn2 N32 K1 N31A 142.56(13)
N31 N32 K1 N41 68.3(2)
C33 N32 K1 N41 175.8(3)
Mn2 N32 K1 N41 -57.75(13)
N31 N32 K1 C53A 127.1(2)
C33 N32 K1 C53A -125.4(3)
Mn2 N32 K1 C53A 1.0(2)
N31 N32 K1 N42 96.4(2)
C33 N32 K1 N42 -156.2(3)
Mn2 N32 K1 N42 -29.72(12)
N31 N32 K1 C55A 170.8(2)
C33 N32 K1 C55A -81.8(3)
Mn2 N32 K1 C55A 44.69(17)
N31 N32 K1 C35A -79.8(2)
C33 N32 K1 C35A 27.7(3)
Mn2 N32 K1 C35A 154.14(14)
N31 N32 K1 C33A -40.5(3)
C33 N32 K1 C33A 67.0(3)
Mn2 N32 K1 C33A -166.56(13)
N32 N31 K1 N52A -114.1(6)
C35 N31 K1 N52A 138.5(6)
Mn1 N31 K1 N52A 10.9(7)
N32 N31 K1 N51A 19.8(5)
C35 N31 K1 N51A -87.5(5)
Mn1 N31 K1 N51A 144.9(3)
C35 N31 K1 N32 -107.3(4)
Mn1 N31 K1 N32 125.0(3)
N32 N31 K1 N32A 140.9(2)
C35 N31 K1 N32A 33.6(3)
Mn1 N31 K1 N32A -94.07(16)
N32 N31 K1 N31A 108.8(2)
C35 N31 K1 N31A 1.5(3)
Mn1 N31 K1 N31A -126.12(14)
N32 N31 K1 N41 -96.5(2)
C35 N31 K1 N41 156.2(3)
Mn1 N31 K1 N41 28.55(12)
N32 N31 K1 C53A -83.1(3)
C35 N31 K1 C53A 169.6(3)
Mn1 N31 K1 C53A 42.0(3)
N32 N31 K1 N42 -68.4(2)
C35 N31 K1 N42 -175.7(3)
Mn1 N31 K1 N42 56.69(14)
N32 N31 K1 C55A -13.4(3)
C35 N31 K1 C55A -120.8(3)
Mn1 N31 K1 C55A 111.6(2)
N32 N31 K1 C35A 106.7(2)
C35 N31 K1 C35A -0.6(3)
Mn1 N31 K1 C35A -128.27(15)
N32 N31 K1 C33A 146.6(2)
C35 N31 K1 C33A 39.3(3)
Mn1 N31 K1 C33A -88.37(16)
N31A N32A K1 N52A 98.2(2)
C33A N32A K1 N52A -153.0(3)
Mn2A N32A K1 N52A -27.79(12)
N31A N32A K1 N51A 67.7(2)
C33A N32A K1 N51A 176.5(3)
Mn2A N32A K1 N51A -58.31(13)
N31A N32A K1 N32 -66.5(3)
C33A N32A K1 N32 42.2(3)
Mn2A N32A K1 N32 167.47(15)
N31A N32A K1 N31 -95.3(2)
C33A N32A K1 N31 13.4(3)
Mn2A N32A K1 N31 138.66(13)
C33A N32A K1 N31A 108.8(3)
Mn2A N32A K1 N31A -126.0(3)
N31A N32A K1 N41 -171.8(2)
C33A N32A K1 N41 -63.1(3)
Mn2A N32A K1 N41 62.17(19)
N31A N32A K1 C53A 108.2(2)
C33A N32A K1 C53A -143.0(3)
Mn2A N32A K1 C53A -17.80(14)
N31A N32A K1 N42 161.0(2)
C33A N32A K1 N42 -90.2(3)
Mn2A N32A K1 N42 35.0(3)
N31A N32A K1 C55A 69.0(2)
C33A N32A K1 C55A 177.8(3)
Mn2A N32A K1 C55A -56.98(14)
N31A N32A K1 C35A -37.1(2)
C33A N32A K1 C35A 71.7(3)
Mn2A N32A K1 C35A -163.1(2)
N31A N32A K1 C33A -108.8(3)
Mn2A N32A K1 C33A 125.2(3)
C35A N31A K1 N52A -176.3(3)
N32A N31A K1 N52A -67.2(2)
Mn1A N31A K1 N52A 57.86(13)
C35A N31A K1 N51A 153.5(3)
N32A N31A K1 N51A -97.4(2)
Mn1A N31A K1 N51A 27.59(11)
C35A N31A K1 N32 27.6(3)
N32A N31A K1 N32 136.7(2)
Mn1A N31A K1 N32 -98.27(16)
C35A N31A K1 N31 -5.1(3)
N32A N31A K1 N31 104.0(2)
Mn1A N31A K1 N31 -130.99(14)
C35A N31A K1 N32A -109.1(4)
Mn1A N31A K1 N32A 125.0(3)
C35A N31A K1 N41 -92.4(4)
N32A N31A K1 N41 16.7(4)
Mn1A N31A K1 N41 141.8(2)
C35A N31A K1 C53A -178.4(3)
N32A N31A K1 C53A -69.3(2)
Mn1A N31A K1 C53A 55.71(15)
C35A N31A K1 N42 157.5(7)
N32A N31A K1 N42 -93.4(8)
Mn1A N31A K1 N42 31.6(8)
C35A N31A K1 C55A 142.6(3)
N32A N31A K1 C55A -108.4(2)
Mn1A N31A K1 C55A 16.68(13)
N32A N31A K1 C35A 109.1(4)
Mn1A N31A K1 C35A -125.9(3)
C35A N31A K1 C33A -71.7(3)
N32A N31A K1 C33A 37.4(2)
Mn1A N31A K1 C33A 162.4(2)
C45 N41 K1 N52A 19.5(3)
N42 N41 K1 N52A -86.7(2)
Mn1 N41 K1 N52A 148.44(13)
K2 N41 K1 N52A -91.7(3)
C45 N41 K1 N51A 44.1(4)
N42 N41 K1 N51A -62.1(3)
Mn1 N41 K1 N51A 172.99(13)
K2 N41 K1 N51A -67.1(4)
C45 N41 K1 N32 173.8(4)
N42 N41 K1 N32 67.6(2)
Mn1 N41 K1 N32 -57.27(13)
K2 N41 K1 N32 62.6(3)
C45 N41 K1 N31 -156.7(4)
N42 N41 K1 N31 97.1(2)
Mn1 N41 K1 N31 -27.76(13)
K2 N41 K1 N31 92.1(3)
C45 N41 K1 N32A -44.9(4)
N42 N41 K1 N32A -151.1(2)
Mn1 N41 K1 N32A 83.97(17)
K2 N41 K1 N32A -156.1(3)
C45 N41 K1 N31A -54.9(5)
N42 N41 K1 N31A -161.1(3)
Mn1 N41 K1 N31A 74.0(3)
K2 N41 K1 N31A -166.1(3)
C45 N41 K1 C53A 30.9(3)
N42 N41 K1 C53A -75.3(2)
Mn1 N41 K1 C53A 159.81(16)
K2 N41 K1 C53A -80.3(3)
C45 N41 K1 N42 106.2(4)
Mn1 N41 K1 N42 -124.9(3)
K2 N41 K1 N42 -5.0(2)
C45 N41 K1 C55A 65.0(3)
N42 N41 K1 C55A -41.2(2)
Mn1 N41 K1 C55A -166.09(14)
K2 N41 K1 C55A -46.2(3)
C45 N41 K1 C35A -108.2(4)
N42 N41 K1 C35A 145.6(3)
Mn1 N41 K1 C35A 20.7(3)
K2 N41 K1 C35A 140.6(3)
C45 N41 K1 C33A -70.2(3)
N42 N41 K1 C33A -176.4(2)
Mn1 N41 K1 C33A 58.73(17)
K2 N41 K1 C33A 178.6(3)
C54A C53A K1 N52A -115.1(4)
N52A C53A K1 N51A 40.7(3)
C54A C53A K1 N51A -74.4(3)
N52A C53A K1 N32 155.8(3)
C54A C53A K1 N32 40.7(4)
N52A C53A K1 N31 -165.8(2)
C54A C53A K1 N31 79.1(4)
N52A C53A K1 N32A -19.9(3)
C54A C53A K1 N32A -135.0(3)
N52A C53A K1 N31A 4.5(3)
C54A C53A K1 N31A -110.6(3)
N52A C53A K1 N41 -154.6(3)
C54A C53A K1 N41 90.3(3)
N52A C53A K1 N42 -178.9(3)
C54A C53A K1 N42 66.0(3)
N52A C53A K1 C55A 79.8(3)
C54A C53A K1 C55A -35.3(3)
N52A C53A K1 C35A 3.8(3)
C54A C53A K1 C35A -111.3(3)
N52A C53A K1 C33A -34.6(3)
C54A C53A K1 C33A -149.7(3)
N41 N42 K1 N52A 102.8(2)
C43 N42 K1 N52A -0.2(3)
Mn2 N42 K1 N52A -130.10(13)
K2 N42 K1 N52A 107.4(3)
N41 N42 K1 N51A 131.3(2)
C43 N42 K1 N51A 28.2(3)
Mn2 N42 K1 N51A -101.66(14)
K2 N42 K1 N51A 135.8(3)
N41 N42 K1 N32 -97.9(2)
C43 N42 K1 N32 159.0(3)
Mn2 N42 K1 N32 29.14(12)
K2 N42 K1 N32 -93.4(3)
N41 N42 K1 N31 -68.4(2)
C43 N42 K1 N31 -171.4(3)
Mn2 N42 K1 N31 58.71(13)
K2 N42 K1 N31 -63.8(3)
N41 N42 K1 N32A 51.2(3)
C43 N42 K1 N32A -51.8(4)
Mn2 N42 K1 N32A 178.29(19)
K2 N42 K1 N32A 55.8(4)
N41 N42 K1 N31A 127.5(7)
C43 N42 K1 N31A 24.5(9)
Mn2 N42 K1 N31A -105.4(7)
K2 N42 K1 N31A 132.1(7)
C43 N42 K1 N41 -103.1(4)
Mn2 N42 K1 N41 127.1(3)
K2 N42 K1 N41 4.6(2)
N41 N42 K1 C53A 103.3(2)
C43 N42 K1 C53A 0.3(3)
Mn2 N42 K1 C53A -129.61(16)
K2 N42 K1 C53A 107.9(3)
N41 N42 K1 C55A 142.3(2)
C43 N42 K1 C55A 39.2(3)
Mn2 N42 K1 C55A -90.67(15)
K2 N42 K1 C55A 146.8(3)
N41 N42 K1 C35A -85.2(5)
C43 N42 K1 C35A 171.7(4)
Mn2 N42 K1 C35A 41.8(5)
K2 N42 K1 C35A -80.7(5)
N41 N42 K1 C33A 5.5(3)
C43 N42 K1 C33A -97.6(3)
Mn2 N42 K1 C33A 132.52(18)
K2 N42 K1 C33A 10.0(4)
N51A C55A K1 N52A -40.2(2)
C54A C55A K1 N52A 73.7(3)
C54A C55A K1 N51A 114.0(4)
N51A C55A K1 N32 150.5(2)
C54A C55A K1 N32 -95.5(3)
N51A C55A K1 N31 157.0(2)
C54A C55A K1 N31 -89.0(3)
N51A C55A K1 N32A -2.8(2)
C54A C55A K1 N32A 111.2(3)
N51A C55A K1 N31A 21.6(2)
C54A C55A K1 N31A 135.6(3)
N51A C55A K1 N41 -140.0(2)
C54A C55A K1 N41 -26.1(3)
N51A C55A K1 C53A -79.0(3)
C54A C55A K1 C53A 35.0(3)
N51A C55A K1 N42 -156.2(2)
C54A C55A K1 N42 -42.2(3)
N51A C55A K1 C35A 36.4(3)
C54A C55A K1 C35A 150.4(3)
N51A C55A K1 C33A -1.8(3)
C54A C55A K1 C33A 112.2(3)
N31A C35A K1 N52A 3.4(3)
C34A C35A K1 N52A -111.3(3)
N31A C35A K1 N51A -22.3(3)
C34A C35A K1 N51A -136.9(3)
N31A C35A K1 N32 -158.0(3)
C34A C35A K1 N32 87.4(3)
N31A C35A K1 N31 175.7(3)
C34A C35A K1 N31 61.1(3)
N31A C35A K1 N32A 39.3(2)
C34A C35A K1 N32A -75.3(3)
C34A C35A K1 N31A -114.6(4)
N31A C35A K1 N41 136.3(3)
C34A C35A K1 N41 21.7(4)
N31A C35A K1 C53A 1.7(3)
C34A C35A K1 C53A -112.9(3)
N31A C35A K1 N42 -169.0(4)
C34A C35A K1 N42 76.4(5)
N31A C35A K1 C55A -37.3(3)
C34A C35A K1 C55A -151.9(3)
N31A C35A K1 C33A 78.1(3)
C34A C35A K1 C33A -36.5(3)
N32A C33A K1 N52A 22.7(2)
C34A C33A K1 N52A 137.6(3)
N32A C33A K1 N51A -3.2(2)
C34A C33A K1 N51A 111.8(3)
N32A C33A K1 N32 -151.9(2)
C34A C33A K1 N32 -37.0(4)
N32A C33A K1 N31 -169.1(2)
C34A C33A K1 N31 -54.1(3)
C34A C33A K1 N32A 115.0(4)
N32A C33A K1 N31A -39.4(2)
C34A C33A K1 N31A 75.6(3)
N32A C33A K1 N41 132.3(2)
C34A C33A K1 N41 -112.7(3)
N32A C33A K1 C53A 36.9(3)
C34A C33A K1 C53A 151.9(3)
N32A C33A K1 N42 129.6(3)
C34A C33A K1 N42 -115.4(3)
N32A C33A K1 C55A -2.4(3)
C34A C33A K1 C55A 112.5(3)
N32A C33A K1 C35A -78.0(3)
C34A C33A K1 C35A 37.0(3)
N52 N51 K2 O3A -18.1(4)
C55 N51 K2 O3A 91.0(4)
Mn1 N51 K2 O3A -145.3(2)
N52 N51 K2 O3 -178.5(3)
C55 N51 K2 O3 -69.4(4)
Mn1 N51 K2 O3 54.3(2)
C55 N51 K2 N52 109.1(4)
Mn1 N51 K2 N52 -127.2(3)
N52 N51 K2 N42 67.7(3)
C55 N51 K2 N42 176.8(4)
Mn1 N51 K2 N42 -59.52(14)
N52 N51 K2 N41 96.9(3)
C55 N51 K2 N41 -154.0(4)
Mn1 N51 K2 N41 -30.34(12)
N52 N51 K2 C55 -109.1(4)
Mn1 N51 K2 C55 123.7(4)
N52 N51 K2 C43 68.7(3)
C55 N51 K2 C43 177.8(3)
Mn1 N51 K2 C43 -58.51(16)
N52 N51 K2 C53 -36.8(3)
C55 N51 K2 C53 72.3(3)
Mn1 N51 K2 C53 -164.0(3)
N52 N51 K2 C45 106.8(3)
C55 N51 K2 C45 -144.1(3)
Mn1 N51 K2 C45 -20.46(15)
N52 N51 K2 C54 -73.7(3)
C55 N51 K2 C54 35.4(3)
Mn1 N51 K2 C54 159.1(3)
N52 N51 K2 C44 90.5(3)
C55 N51 K2 C44 -160.4(3)
Mn1 N51 K2 C44 -36.70(17)
N51 N52 K2 O3A 167.4(3)
C53 N52 K2 O3A 57.5(3)
Mn2 N52 K2 O3A -68.2(2)
N51 N52 K2 O3 2.4(4)
C53 N52 K2 O3 -107.5(4)
Mn2 N52 K2 O3 126.9(2)
C53 N52 K2 N51 -109.9(4)
Mn2 N52 K2 N51 124.4(3)
N51 N52 K2 N42 -97.4(3)
C53 N52 K2 N42 152.7(4)
Mn2 N52 K2 N42 27.09(14)
N51 N52 K2 N41 -68.6(3)
C53 N52 K2 N41 -178.5(3)
Mn2 N52 K2 N41 55.88(15)
N51 N52 K2 C55 38.0(3)
C53 N52 K2 C55 -71.9(3)
Mn2 N52 K2 C55 162.5(3)
N51 N52 K2 C43 -108.4(3)
C53 N52 K2 C43 141.7(3)
Mn2 N52 K2 C43 16.05(17)
N51 N52 K2 C53 109.9(4)
Mn2 N52 K2 C53 -125.6(4)
N51 N52 K2 C45 -70.2(3)
C53 N52 K2 C45 179.9(3)
Mn2 N52 K2 C45 54.21(17)
N51 N52 K2 C54 75.5(3)
C53 N52 K2 C54 -34.4(3)
Mn2 N52 K2 C54 -160.1(3)
N51 N52 K2 C44 -92.2(3)
C53 N52 K2 C44 157.9(3)
Mn2 N52 K2 C44 32.23(18)
N41 N42 K2 O3A -151.7(2)
C43 N42 K2 O3A -44.0(3)
Mn2 N42 K2 O3A 82.71(16)
K1 N42 K2 O3A -156.2(3)
N41 N42 K2 O3 -42.2(3)
C43 N42 K2 O3 65.6(3)
Mn2 N42 K2 O3 -167.73(14)
K1 N42 K2 O3 -46.6(3)
N41 N42 K2 N51 69.8(2)
C43 N42 K2 N51 177.6(3)
Mn2 N42 K2 N51 -55.71(14)
K1 N42 K2 N51 65.4(3)
N41 N42 K2 N52 98.5(2)
C43 N42 K2 N52 -153.7(3)
Mn2 N42 K2 N52 -27.01(13)
K1 N42 K2 N52 94.1(3)
C43 N42 K2 N41 107.8(4)
Mn2 N42 K2 N41 -125.6(3)
K1 N42 K2 N41 -4.4(2)
N41 N42 K2 C55 71.2(2)
C43 N42 K2 C55 179.0(3)
Mn2 N42 K2 C55 -54.35(17)
K1 N42 K2 C55 66.8(3)
N41 N42 K2 C43 -107.8(4)
Mn2 N42 K2 C43 126.7(4)
K1 N42 K2 C43 -112.2(4)
N41 N42 K2 C53 109.7(2)
C43 N42 K2 C53 -142.5(3)
Mn2 N42 K2 C53 -15.88(15)
K1 N42 K2 C53 105.2(3)
N41 N42 K2 C45 -36.5(2)
C43 N42 K2 C45 71.3(3)
Mn2 N42 K2 C45 -162.1(3)
K1 N42 K2 C45 -41.0(3)
N41 N42 K2 C54 93.9(2)
C43 N42 K2 C54 -158.3(3)
Mn2 N42 K2 C54 -31.63(17)
K1 N42 K2 C54 89.5(3)
N41 N42 K2 C44 -73.5(3)
C43 N42 K2 C44 34.2(3)
Mn2 N42 K2 C44 160.9(3)
K1 N42 K2 C44 -78.0(3)
C45 N41 K2 O3A -73.2(3)
N42 N41 K2 O3A 36.1(3)
Mn1 N41 K2 O3A 161.36(14)
K1 N41 K2 O3A 41.3(4)
C45 N41 K2 O3 35.5(3)
N42 N41 K2 O3 144.8(2)
Mn1 N41 K2 O3 -89.95(15)
K1 N41 K2 O3 150.0(3)
C45 N41 K2 N51 155.5(3)
N42 N41 K2 N51 -95.1(2)
Mn1 N41 K2 N51 30.07(12)
K1 N41 K2 N51 -90.0(3)
C45 N41 K2 N52 -175.9(3)
N42 N41 K2 N52 -66.6(2)
Mn1 N41 K2 N52 58.64(13)
K1 N41 K2 N52 -61.4(3)
C45 N41 K2 N42 -109.3(4)
Mn1 N41 K2 N42 125.2(3)
K1 N41 K2 N42 5.1(2)
C45 N41 K2 C55 144.6(3)
N42 N41 K2 C55 -106.1(2)
Mn1 N41 K2 C55 19.14(14)
K1 N41 K2 C55 -100.9(3)
C45 N41 K2 C43 -71.0(3)
N42 N41 K2 C43 38.4(2)
Mn1 N41 K2 C43 163.6(2)
K1 N41 K2 C43 43.5(3)
C45 N41 K2 C53 -176.5(3)
N42 N41 K2 C53 -67.2(2)
Mn1 N41 K2 C53 58.01(15)
K1 N41 K2 C53 -62.1(3)
N42 N41 K2 C45 109.3(4)
Mn1 N41 K2 C45 -125.5(3)
K1 N41 K2 C45 114.5(5)
C45 N41 K2 C54 161.7(3)
N42 N41 K2 C54 -89.0(2)
Mn1 N41 K2 C54 36.25(15)
K1 N41 K2 C54 -83.8(3)
C45 N41 K2 C44 -34.3(3)
N42 N41 K2 C44 75.0(3)
Mn1 N41 K2 C44 -159.8(2)
K1 N41 K2 C44 80.1(3)
N51 C55 K2 O3A -116.9(3)
C54 C55 K2 O3A -4.5(4)
N51 C55 K2 O3 122.1(3)
C54 C55 K2 O3 -125.6(3)
C54 C55 K2 N51 112.4(5)
N51 C55 K2 N52 -38.4(3)
C54 C55 K2 N52 74.0(3)
N51 C55 K2 N42 -2.8(3)
C54 C55 K2 N42 109.6(3)
N51 C55 K2 N41 21.9(3)
C54 C55 K2 N41 134.2(3)
N51 C55 K2 C43 -2.4(4)
C54 C55 K2 C43 110.0(3)
N51 C55 K2 C53 -76.6(3)
C54 C55 K2 C53 35.8(3)
N51 C55 K2 C45 35.7(3)
C54 C55 K2 C45 148.1(3)
N51 C55 K2 C54 -112.4(5)
N51 C55 K2 C44 22.6(4)
C54 C55 K2 C44 135.0(3)
C44 C43 K2 O3A -107.4(3)
N42 C43 K2 O3A 138.8(3)
C44 C43 K2 O3 -11.8(3)
N42 C43 K2 O3 -125.6(3)
C44 C43 K2 N51 111.7(3)
N42 C43 K2 N51 -2.1(3)
C44 C43 K2 N52 135.8(3)
N42 C43 K2 N52 22.0(3)
C44 C43 K2 N42 113.8(5)
C44 C43 K2 N41 74.3(3)
N42 C43 K2 N41 -39.5(2)
C44 C43 K2 C55 112.7(3)
N42 C43 K2 C55 -1.1(3)
C44 C43 K2 C53 150.7(3)
N42 C43 K2 C53 36.9(3)
C44 C43 K2 C45 36.4(3)
N42 C43 K2 C45 -77.4(3)
C44 C43 K2 C54 138.7(3)
N42 C43 K2 C54 24.8(3)
N42 C43 K2 C44 -113.8(5)
N52 C53 K2 O3A -129.4(3)
C54 C53 K2 O3A 115.7(4)
N52 C53 K2 O3 111.4(4)
C54 C53 K2 O3 -3.5(5)
N52 C53 K2 N51 38.6(3)
C54 C53 K2 N51 -76.3(4)
C54 C53 K2 N52 -114.9(5)
N52 C53 K2 N42 -22.8(3)
C54 C53 K2 N42 -137.7(4)
N52 C53 K2 N41 1.4(3)
C54 C53 K2 N41 -113.5(4)
N52 C53 K2 C55 78.5(3)
C54 C53 K2 C55 -36.4(3)
N52 C53 K2 C43 -37.9(3)
C54 C53 K2 C43 -152.8(4)
N52 C53 K2 C45 -0.2(4)
C54 C53 K2 C45 -115.1(4)
N52 C53 K2 C54 114.9(5)
N52 C53 K2 C44 -25.2(4)
C54 C53 K2 C44 -140.1(3)
N41 C45 K2 O3A 122.5(3)
C44 C45 K2 O3A 7.1(3)
N41 C45 K2 O3 -145.3(3)
C44 C45 K2 O3 99.3(3)
N41 C45 K2 N51 -20.7(3)
C44 C45 K2 N51 -136.1(3)
N41 C45 K2 N52 3.7(3)
C44 C45 K2 N52 -111.8(3)
N41 C45 K2 N42 39.5(2)
C44 C45 K2 N42 -76.0(3)
C44 C45 K2 N41 -115.5(5)
N41 C45 K2 C55 -35.3(3)
C44 C45 K2 C55 -150.8(3)
N41 C45 K2 C43 79.4(3)
C44 C45 K2 C43 -36.1(3)
N41 C45 K2 C53 3.7(3)
C44 C45 K2 C53 -111.7(3)
N41 C45 K2 C54 -21.0(3)
C44 C45 K2 C54 -136.4(3)
N41 C45 K2 C44 115.5(5)
C53 C54 K2 O3A -70.9(4)
C55 C54 K2 O3A 176.6(3)
C53 C54 K2 O3 177.7(3)
C55 C54 K2 O3 65.1(4)
C53 C54 K2 N51 75.2(4)
C55 C54 K2 N51 -37.3(3)
C53 C54 K2 N52 35.5(3)
C55 C54 K2 N52 -77.1(3)
C53 C54 K2 N42 41.4(4)
C55 C54 K2 N42 -71.1(3)
C53 C54 K2 N41 67.3(4)
C55 C54 K2 N41 -45.3(3)
C53 C54 K2 C55 112.6(5)
C53 C54 K2 C43 31.1(4)
C55 C54 K2 C43 -81.4(4)
C55 C54 K2 C53 -112.6(5)
C53 C54 K2 C45 75.7(4)
C55 C54 K2 C45 -36.8(4)
C53 C54 K2 C44 52.8(4)
C55 C54 K2 C44 -59.7(4)
C43 C44 K2 O3A 73.9(3)
C45 C44 K2 O3A -173.9(3)
C43 C44 K2 O3 169.0(3)
C45 C44 K2 O3 -78.8(3)
C43 C44 K2 N51 -69.0(3)
C45 C44 K2 N51 43.2(3)
C43 C44 K2 N52 -43.4(3)
C45 C44 K2 N52 68.8(3)
C43 C44 K2 N42 -36.9(3)
C45 C44 K2 N42 75.3(3)
C43 C44 K2 N41 -77.3(3)
C45 C44 K2 N41 34.9(3)
C43 C44 K2 C55 -78.5(3)
C45 C44 K2 C55 33.7(3)
C45 C44 K2 C43 112.2(4)
C43 C44 K2 C53 -33.3(4)
C45 C44 K2 C53 78.9(3)
C43 C44 K2 C45 -112.2(4)
C43 C44 K2 C54 -54.6(4)
C45 C44 K2 C54 57.6(4)
C1 C2 O3 C4 -65.8(10)
C1 C2 O3 K2 120.4(7)
O3A K2 O3 C4 -101.4(4)
N51 K2 O3 C4 66.3(5)
N52 K2 O3 C4 65.1(5)
N42 K2 O3 C4 142.4(4)
N41 K2 O3 C4 125.0(4)
C55 K2 O3 C4 41.0(5)
C43 K2 O3 C4 166.8(4)
C53 K2 O3 C4 19.4(6)
C45 K2 O3 C4 138.8(4)
C54 K2 O3 C4 17.8(5)
C44 K2 O3 C4 162.1(4)
O3A K2 O3 C2 72.1(6)
N51 K2 O3 C2 -120.2(5)
N52 K2 O3 C2 -121.5(6)
N42 K2 O3 C2 -44.1(6)
N41 K2 O3 C2 -61.5(6)
C55 K2 O3 C2 -145.5(5)
C43 K2 O3 C2 -19.8(6)
C53 K2 O3 C2 -167.1(5)
C45 K2 O3 C2 -47.8(5)
C54 K2 O3 C2 -168.8(5)
C44 K2 O3 C2 -24.4(6)
C2 O3 C4 C5 -171.1(6)
K2 O3 C4 C5 2.9(7)
C1A C2A O3A C4A -84.2(8)
C1A C2A O3A K2 101.3(6)
O3 K2 O3A C2A -39.1(5)
N51 K2 O3A C2A 157.5(4)
N52 K2 O3A C2A 148.9(4)
N42 K2 O3A C2A 88.6(4)
N41 K2 O3A C2A 72.9(5)
C55 K2 O3A C2A -165.5(4)
C43 K2 O3A C2A 71.5(4)
C53 K2 O3A C2A 169.7(4)
C45 K2 O3A C2A 46.2(5)
C54 K2 O3A C2A -167.5(4)
C44 K2 O3A C2A 49.0(4)
O3 K2 O3A C4A 148.8(7)
N51 K2 O3A C4A -14.6(8)
N52 K2 O3A C4A -23.1(8)
N42 K2 O3A C4A -83.5(8)
N41 K2 O3A C4A -99.1(7)
C55 K2 O3A C4A 22.4(8)
C43 K2 O3A C4A -100.6(7)
C53 K2 O3A C4A -2.4(8)
C45 K2 O3A C4A -125.9(7)
C54 K2 O3A C4A 20.4(8)
C44 K2 O3A C4A -123.0(7)
C2A O3A C4A C5A 166.8(6)
K2 O3A C4A C5A -21.3(11)
